data_4082227
loop_
_publ_author_name
'Saxena, Priya'
'Thirupathi, Natesan'
'Nethaji, Munirathinam'

_publ_contact_author 'Thirupathi N.'
_publ_section_title
;
 Insertion Reactions of Six-Membered
 CyclopalladatedN,N&#x2032;,N&#x2033;-Triarylguanidine,
 [Pd{\k2(C,N)-C6H3Me-3(NHC(NHAr)(&#x2550;NAr))-2}(\m-Br)]2(Ar = 2-MeC6H4)
 with PhC\\tb C---C(O)OR (R = Me and Et): A Gateway to Second
 Orthopalladation through Novel Rearrangements
;
_journal_issue 24
_journal_name_full Organometallics
_journal_page_first 7580
_journal_paper_doi 10.1021/om4010719
_journal_volume 32
_journal_year 2013
_chemical_formula_moiety 'C106 H92 F6 N6 O18 Pd2 S2'
_chemical_formula_sum 'C106 H92 F6 N6 O18 Pd2 S2'
_chemical_formula_weight 2128.78
_chemical_name_systematic
;
 ?
;
_space_group_IT_number 2
_symmetry_cell_setting triclinic
_symmetry_space_group_name_Hall '-P 1'
_symmetry_space_group_name_H-M 'P -1'
_atom_sites_solution_hydrogens geom
_atom_sites_solution_primary direct
_atom_sites_solution_secondary difmap
_audit_creation_method SHELXL-97
_cell_angle_alpha 108.216(4)
_cell_angle_beta 90.186(3)
_cell_angle_gamma 93.039(3)
_cell_formula_units_Z 2
_cell_length_a 15.5705(5)
_cell_length_b 16.5957(5)
_cell_length_c 21.0323(6)
_cell_measurement_reflns_used 6417
_cell_measurement_temperature 298(2)
_cell_measurement_theta_max 26.37
_cell_measurement_theta_min 2.98
_cell_volume 5154.1(3)
_computing_cell_refinement 'CrysAlisPro, Oxford Diffraction Ltd.'
_computing_data_collection 'CrysAlisPro, Oxford Diffraction Ltd.'
_computing_data_reduction 'CrysAlisPro, Oxford Diffraction Ltd.'
_computing_molecular_graphics 'OLEX 2-1.2'
_computing_publication_material 'WINGX V1.80.01'
_computing_structure_refinement 'SHELXL-97 (Sheldrick, 2008)'
_computing_structure_solution SIR-92
_diffrn_ambient_temperature 298(2)
_diffrn_detector_area_resol_mean 0.3703
_diffrn_measured_fraction_theta_full 0.998
_diffrn_measured_fraction_theta_max 0.998
_diffrn_measurement_device_type 'Sapphire-3 CCD detector'
_diffrn_measurement_method 'OMEGA SCAN'
_diffrn_radiation_monochromator graphite
_diffrn_radiation_source 'fine-focus sealed tube'
_diffrn_radiation_type MoK\a
_diffrn_radiation_wavelength 0.71073
_diffrn_reflns_av_R_equivalents 0.0460
_diffrn_reflns_av_sigmaI/netI 0.0397
_diffrn_reflns_limit_h_max 19
_diffrn_reflns_limit_h_min -19
_diffrn_reflns_limit_k_max 20
_diffrn_reflns_limit_k_min -20
_diffrn_reflns_limit_l_max 26
_diffrn_reflns_limit_l_min -26
_diffrn_reflns_number 84241
_diffrn_reflns_theta_full 26.37
_diffrn_reflns_theta_max 26.37
_diffrn_reflns_theta_min 2.98
_exptl_absorpt_coefficient_mu 0.468
_exptl_absorpt_correction_T_max 0.9040
_exptl_absorpt_correction_T_min 0.8959
_exptl_absorpt_correction_type empirical
_exptl_absorpt_process_details 'CrysAlisPro 1.171.34.40 (2006)'
_exptl_crystal_colour RED
_exptl_crystal_density_diffrn 1.372
_exptl_crystal_density_method 'not measured'
_exptl_crystal_description NEEDLE
_exptl_crystal_F_000 2184
_exptl_crystal_size_max 0.24
_exptl_crystal_size_mid 0.24
_exptl_crystal_size_min 0.22
_refine_diff_density_max 1.154
_refine_diff_density_min -1.037
_refine_diff_density_rms 0.072
_refine_ls_extinction_method none
_refine_ls_goodness_of_fit_ref 1.106
_refine_ls_hydrogen_treatment constr
_refine_ls_matrix_type fullcycle
_refine_ls_number_parameters 1261
_refine_ls_number_reflns 21053
_refine_ls_number_restraints 0
_refine_ls_restrained_S_all 1.106
_refine_ls_R_factor_all 0.0693
_refine_ls_R_factor_gt 0.0558
_refine_ls_shift/su_max 0.007
_refine_ls_shift/su_mean 0.002
_refine_ls_structure_factor_coef Fsqd
_refine_ls_weighting_details 'calc w=1/[\s^2^(Fo^2^)+(0.0672P)^2^+4.2404P] where P=(Fo^2^+2Fc^2^)/3'
_refine_ls_weighting_scheme calc
_refine_ls_wR_factor_gt 0.1351
_refine_ls_wR_factor_ref 0.1434
_reflns_number_gt 17587
_reflns_number_total 21053
_reflns_threshold_expression >2\s(I)
_cod_data_source_file om4010719_si_002.cif
_cod_data_source_block 9a
_cod_depositor_comments
;
The following automatic conversions were performed:

'_symmetry_cell_setting' value 'TRICLINIC' changed to 'triclinic'
according to /home/saulius/struct/CIF-dictionaries/cif_core.dic
dictionary named 'cif_core.dic' version 2.4.2 from
2011-04-26.

'_exptl_absorpt_correction_type' value 'EMPIRICAL'
changed to 'empirical' according to
/home/saulius/struct/CIF-dictionaries/cif_core.dic dictionary named
'cif_core.dic' version 2.4.2 from 2011-04-26.

Automatic conversion script
Id: cif_fix_values 1891 2012-01-12 08:04:46Z andrius 
;
_cod_original_sg_symbol_H-M P-1
_cod_database_code 4082227

loop_
_symmetry_equiv_pos_as_xyz
'x, y, z'
'-x, -y, -z'

loop_
_atom_site_label
_atom_site_type_symbol
_atom_site_fract_x
_atom_site_fract_y
_atom_site_fract_z
_atom_site_U_iso_or_equiv
_atom_site_adp_type
_atom_site_occupancy
_atom_site_symmetry_multiplicity
_atom_site_calc_flag
_atom_site_refinement_flags
Pd1 Pd 0.740290(15) 0.202830(16) 0.549413(12) 0.03208(7) Uani 1 1 d .
Pd2 Pd 1.035627(15) 0.213359(16) 0.054289(11) 0.03363(7) Uani 1 1 d .
S1 S 0.75494(7) 0.17072(9) 0.39053(5) 0.0628(3) Uani 1 1 d .
N1 N 0.84241(17) 0.28495(17) 0.54772(13) 0.0344(6) Uani 1 1 d .
N2 N 0.94710(18) 0.19219(19) 0.50183(14) 0.0408(7) Uani 1 1 d .
H2 H 0.9197 0.1729 0.4641 0.049 Uiso 1 1 calc R
N3 N 0.98425(18) 0.32360(19) 0.58274(14) 0.0413(7) Uani 1 1 d .
H3 H 0.9662 0.3559 0.6202 0.050 Uiso 1 1 calc R
N4 N 0.94250(17) 0.29790(18) 0.05452(13) 0.0361(6) Uani 1 1 d .
N5 N 0.8298(2) 0.2035(2) 0.00542(15) 0.0480(8) Uani 1 1 d .
H5 H 0.8563 0.1861 -0.0318 0.058 Uiso 1 1 calc R
N6 N 0.80387(19) 0.3318(2) 0.08868(16) 0.0481(8) Uani 1 1 d .
H6 H 0.8246 0.3626 0.1270 0.058 Uiso 1 1 calc R
O1 O 0.78341(16) 0.17589(17) 0.69382(13) 0.0457(6) Uani 1 1 d .
O2 O 0.88245(15) 0.27810(17) 0.69082(12) 0.0451(6) Uani 1 1 d .
O3 O 0.73804(18) 0.33615(18) 0.80184(12) 0.0497(6) Uani 1 1 d .
O4 O 0.6566(2) 0.2389(3) 0.83067(18) 0.0849(12) Uani 1 1 d .
O5 O 0.3567(2) 0.2227(4) 0.6811(2) 0.145(2) Uani 1 1 d .
O6 O 0.3925(2) 0.2125(3) 0.5801(2) 0.0978(14) Uani 1 1 d .
O7 O 0.75098(18) 0.13135(17) 0.44273(12) 0.0509(7) Uani 1 1 d .
O8 O 0.8391(2) 0.1974(3) 0.37829(17) 0.0936(13) Uani 1 1 d .
O9 O 0.6900(4) 0.2285(4) 0.3947(3) 0.146(2) Uani 1 1 d .
O10 O 0.98139(16) 0.18443(18) 0.19608(13) 0.0488(6) Uani 1 1 d .
O11 O 0.90040(16) 0.29120(19) 0.19268(13) 0.0511(7) Uani 1 1 d .
O12 O 1.04329(17) 0.34624(18) 0.29835(12) 0.0489(6) Uani 1 1 d .
O13 O 1.1041(2) 0.2567(2) 0.34303(15) 0.0705(9) Uani 1 1 d .
F1 F 0.7855(5) 0.0258(4) 0.3069(3) 0.198(3) Uani 1 1 d .
F2 F 0.7259(3) 0.1048(5) 0.26281(18) 0.185(3) Uani 1 1 d .
F3 F 0.6537(4) 0.0436(5) 0.3210(2) 0.226(4) Uani 1 1 d .
C1 C 0.9241(2) 0.2673(2) 0.54424(16) 0.0350(7) Uani 1 1 d .
C2 C 1.0127(2) 0.1425(2) 0.51456(18) 0.0404(8) Uani 1 1 d .
C3 C 1.0315(2) 0.1449(3) 0.5799(2) 0.0482(9) Uani 1 1 d .
H3A H 1.0033 0.1812 0.6154 0.058 Uiso 1 1 calc R
C4 C 1.0922(3) 0.0932(3) 0.5918(2) 0.0575(11) Uani 1 1 d .
H4 H 1.1043 0.0942 0.6354 0.069 Uiso 1 1 calc R
C5 C 1.1347(3) 0.0400(3) 0.5390(3) 0.0642(12) Uani 1 1 d .
H5A H 1.1763 0.0058 0.5469 0.077 Uiso 1 1 calc R
C6 C 1.1153(3) 0.0380(3) 0.4749(3) 0.0596(11) Uani 1 1 d .
H6A H 1.1438 0.0013 0.4397 0.072 Uiso 1 1 calc R
C7 C 1.0547(2) 0.0887(2) 0.4604(2) 0.0462(9) Uani 1 1 d .
C8 C 1.0343(3) 0.0851(3) 0.3897(2) 0.0646(12) Uani 1 1 d .
H8A H 1.0739 0.0502 0.3600 0.097 Uiso 1 1 calc R
H8B H 1.0392 0.1415 0.3862 0.097 Uiso 1 1 calc R
H8C H 0.9767 0.0614 0.3777 0.097 Uiso 1 1 calc R
C9 C 1.0720(2) 0.3372(2) 0.57065(19) 0.0430(8) Uani 1 1 d .
C10 C 1.1041(2) 0.3124(2) 0.50668(19) 0.0441(8) Uani 1 1 d .
H10 H 1.0677 0.2849 0.4704 0.053 Uiso 1 1 calc R
C11 C 1.1894(3) 0.3280(3) 0.4964(2) 0.0605(11) Uani 1 1 d .
H11 H 1.2108 0.3107 0.4533 0.073 Uiso 1 1 calc R
C12 C 1.2429(3) 0.3690(5) 0.5494(3) 0.097(2) Uani 1 1 d .
H12 H 1.3010 0.3794 0.5427 0.116 Uiso 1 1 calc R
C13 C 1.2101(4) 0.3947(6) 0.6127(3) 0.129(3) Uani 1 1 d .
H13 H 1.2468 0.4236 0.6484 0.155 Uiso 1 1 calc R
C14 C 1.1252(3) 0.3793(4) 0.6255(2) 0.0831(18) Uani 1 1 d .
C15 C 1.0903(4) 0.4061(7) 0.6954(3) 0.157(4) Uani 1 1 d .
H15A H 1.0438 0.4427 0.6975 0.236 Uiso 1 1 calc R
H15B H 1.1351 0.4361 0.7266 0.236 Uiso 1 1 calc R
H15C H 1.0697 0.3568 0.7065 0.236 Uiso 1 1 calc R
C16 C 0.8182(2) 0.3679(2) 0.58743(16) 0.0340(7) Uani 1 1 d .
C17 C 0.7654(2) 0.3677(2) 0.64090(15) 0.0324(7) Uani 1 1 d .
C18 C 0.7373(2) 0.4438(2) 0.68197(17) 0.0401(8) Uani 1 1 d .
H18 H 0.7049 0.4451 0.7193 0.048 Uiso 1 1 calc R
C19 C 0.7576(3) 0.5183(2) 0.66699(19) 0.0467(9) Uani 1 1 d .
H19 H 0.7388 0.5695 0.6946 0.056 Uiso 1 1 calc R
C20 C 0.8054(3) 0.5168(2) 0.61159(19) 0.0474(9) Uani 1 1 d .
H20 H 0.8165 0.5670 0.6015 0.057 Uiso 1 1 calc R
C21 C 0.8373(2) 0.4417(2) 0.57034(18) 0.0423(8) Uani 1 1 d .
C22 C 0.8860(3) 0.4393(3) 0.5079(2) 0.0599(11) Uani 1 1 d .
H22A H 0.9461 0.4342 0.5154 0.090 Uiso 1 1 calc R
H22B H 0.8785 0.4907 0.4973 0.090 Uiso 1 1 calc R
H22C H 0.8646 0.3914 0.4714 0.090 Uiso 1 1 calc R
C23 C 0.7399(2) 0.2815(2) 0.64756(15) 0.0316(7) Uani 1 1 d .
C24 C 0.8102(2) 0.2474(2) 0.68030(15) 0.0356(7) Uani 1 1 d .
C25 C 0.8476(3) 0.1368(3) 0.7232(2) 0.0609(11) Uani 1 1 d .
H25A H 0.8934 0.1193 0.6923 0.091 Uiso 1 1 calc R
H25B H 0.8215 0.0882 0.7327 0.091 Uiso 1 1 calc R
H25C H 0.8702 0.1772 0.7639 0.091 Uiso 1 1 calc R
C26 C 0.6503(2) 0.2735(2) 0.67185(16) 0.0339(7) Uani 1 1 d .
C27 C 0.6213(2) 0.2711(2) 0.73125(18) 0.0422(8) Uani 1 1 d .
C28 C 0.6727(3) 0.2794(3) 0.79336(19) 0.0490(9) Uani 1 1 d .
C29 C 0.7933(3) 0.3460(3) 0.8595(2) 0.0669(13) Uani 1 1 d .
H29A H 0.7587 0.3490 0.8978 0.100 Uiso 1 1 calc R
H29B H 0.8292 0.3973 0.8681 0.100 Uiso 1 1 calc R
H29C H 0.8287 0.2983 0.8508 0.100 Uiso 1 1 calc R
C30 C 0.5281(2) 0.2506(3) 0.7264(2) 0.0509(10) Uani 1 1 d .
C31 C 0.4757(3) 0.2489(4) 0.7852(2) 0.0767(15) Uani 1 1 d .
C32 C 0.4550(4) 0.3255(5) 0.8310(3) 0.108(2) Uani 1 1 d .
H32 H 0.4761 0.3762 0.8252 0.130 Uiso 1 1 calc R
C33 C 0.4036(6) 0.3280(8) 0.8853(4) 0.149(4) Uani 1 1 d .
H33 H 0.3874 0.3791 0.9149 0.179 Uiso 1 1 calc R
C34 C 0.3786(9) 0.2538(12) 0.8928(6) 0.195(7) Uani 1 1 d .
H34 H 0.3442 0.2550 0.9291 0.233 Uiso 1 1 calc R
C35 C 0.3983(11) 0.1787(10) 0.8531(8) 0.243(9) Uani 1 1 d .
H35 H 0.3808 0.1291 0.8622 0.292 Uiso 1 1 calc R
C36 C 0.4481(6) 0.1766(6) 0.7951(5) 0.166(4) Uani 1 1 d .
H36 H 0.4609 0.1248 0.7646 0.199 Uiso 1 1 calc R
C37 C 0.5008(2) 0.2408(3) 0.66372(19) 0.0472(9) Uani 1 1 d .
C38 C 0.4122(3) 0.2246(3) 0.6361(2) 0.0596(11) Uani 1 1 d .
C39 C 0.2684(4) 0.2004(7) 0.6589(4) 0.172(5) Uani 1 1 d .
H39A H 0.2576 0.2188 0.6207 0.258 Uiso 1 1 calc R
H39B H 0.2310 0.2278 0.6944 0.258 Uiso 1 1 calc R
H39C H 0.2579 0.1399 0.6467 0.258 Uiso 1 1 calc R
C40 C 0.5752(2) 0.2568(2) 0.62202(17) 0.0378(7) Uani 1 1 d .
C41 C 0.5622(2) 0.3381(3) 0.6024(2) 0.0466(9) Uani 1 1 d .
C42 C 0.5168(3) 0.4036(3) 0.6447(3) 0.0658(12) Uani 1 1 d .
H42 H 0.4908 0.3959 0.6823 0.079 Uiso 1 1 calc R
C43 C 0.5100(4) 0.4798(4) 0.6317(3) 0.0906(18) Uani 1 1 d .
H43 H 0.4796 0.5225 0.6606 0.109 Uiso 1 1 calc R
C44 C 0.5480(4) 0.4929(4) 0.5765(3) 0.0896(18) Uani 1 1 d .
H44 H 0.5434 0.5442 0.5679 0.108 Uiso 1 1 calc R
C45 C 0.5923(4) 0.4297(4) 0.5345(3) 0.0752(14) Uani 1 1 d .
H45 H 0.6182 0.4381 0.4972 0.090 Uiso 1 1 calc R
C46 C 0.5991(3) 0.3528(3) 0.5470(2) 0.0534(10) Uani 1 1 d .
H46 H 0.6291 0.3103 0.5174 0.064 Uiso 1 1 calc R
C47 C 0.5915(2) 0.1766(2) 0.56256(17) 0.0374(7) Uani 1 1 d .
C48 C 0.6385(2) 0.1115(2) 0.57350(19) 0.0419(8) Uani 1 1 d .
H48 H 0.6678 0.1212 0.6141 0.050 Uiso 1 1 calc R
C49 C 0.6416(3) 0.0320(3) 0.5236(2) 0.0509(10) Uani 1 1 d .
H49 H 0.6730 -0.0104 0.5312 0.061 Uiso 1 1 calc R
C50 C 0.5983(3) 0.0173(3) 0.4640(2) 0.0565(11) Uani 1 1 d .
H50 H 0.6000 -0.0352 0.4311 0.068 Uiso 1 1 calc R
C51 C 0.5519(3) 0.0805(3) 0.4528(2) 0.0553(11) Uani 1 1 d .
H51 H 0.5226 0.0699 0.4122 0.066 Uiso 1 1 calc R
C52 C 0.5482(2) 0.1586(3) 0.50055(19) 0.0482(9) Uani 1 1 d .
H52 H 0.5166 0.2001 0.4917 0.058 Uiso 1 1 calc R
C53 C 0.7262(5) 0.0810(6) 0.3161(3) 0.109(3) Uani 1 1 d .
C54 C 0.8593(2) 0.2784(2) 0.04939(17) 0.0393(8) Uani 1 1 d .
C55 C 0.7592(2) 0.1507(3) 0.0147(2) 0.0489(9) Uani 1 1 d .
C56 C 0.7339(3) 0.1550(3) 0.0786(2) 0.0594(11) Uani 1 1 d .
H56 H 0.7621 0.1936 0.1156 0.071 Uiso 1 1 calc R
C57 C 0.6668(3) 0.1020(4) 0.0879(3) 0.0763(14) Uani 1 1 d .
H57 H 0.6493 0.1048 0.1308 0.092 Uiso 1 1 calc R
C58 C 0.6266(4) 0.0455(4) 0.0327(4) 0.0887(18) Uani 1 1 d .
H58 H 0.5811 0.0099 0.0383 0.106 Uiso 1 1 calc R
C59 C 0.6520(4) 0.0404(3) -0.0304(3) 0.0825(17) Uani 1 1 d .
H59 H 0.6238 0.0007 -0.0669 0.099 Uiso 1 1 calc R
C60 C 0.7188(3) 0.0929(3) -0.0418(2) 0.0635(12) Uani 1 1 d .
C61 C 0.7476(4) 0.0854(4) -0.1110(3) 0.0901(18) Uani 1 1 d .
H61A H 0.7461 0.1397 -0.1181 0.135 Uiso 1 1 calc R
H61B H 0.7098 0.0449 -0.1430 0.135 Uiso 1 1 calc R
H61C H 0.8052 0.0667 -0.1164 0.135 Uiso 1 1 calc R
C62 C 0.7173(2) 0.3446(3) 0.0762(2) 0.0538(10) Uani 1 1 d .
C63 C 0.6811(3) 0.3194(3) 0.0128(2) 0.0585(11) Uani 1 1 d .
H63 H 0.7134 0.2903 -0.0235 0.070 Uiso 1 1 calc R
C64 C 0.5978(3) 0.3365(4) 0.0023(3) 0.0831(16) Uani 1 1 d .
H64 H 0.5741 0.3195 -0.0408 0.100 Uiso 1 1 calc R
C65 C 0.5505(4) 0.3781(6) 0.0549(4) 0.132(3) Uani 1 1 d .
H65 H 0.4944 0.3904 0.0480 0.158 Uiso 1 1 calc R
C66 C 0.5856(4) 0.4022(6) 0.1187(4) 0.149(4) Uani 1 1 d .
H66 H 0.5519 0.4296 0.1545 0.179 Uiso 1 1 calc R
C67 C 0.6699(3) 0.3871(5) 0.1311(3) 0.104(2) Uani 1 1 d .
C68 C 0.7080(5) 0.4139(7) 0.2013(3) 0.181(5) Uani 1 1 d .
H68A H 0.7219 0.3644 0.2128 0.272 Uiso 1 1 calc R
H68B H 0.6671 0.4449 0.2323 0.272 Uiso 1 1 calc R
H68C H 0.7593 0.4495 0.2034 0.272 Uiso 1 1 calc R
C69 C 0.9750(2) 0.3801(2) 0.09669(16) 0.0375(7) Uani 1 1 d .
C70 C 1.0326(2) 0.3760(2) 0.14720(16) 0.0345(7) Uani 1 1 d .
C71 C 1.0705(2) 0.4504(2) 0.19017(17) 0.0432(8) Uani 1 1 d .
H71 H 1.1085 0.4485 0.2238 0.052 Uiso 1 1 calc R
C72 C 1.0515(3) 0.5279(3) 0.1829(2) 0.0513(10) Uani 1 1 d .
H72 H 1.0760 0.5781 0.2123 0.062 Uiso 1 1 calc R
C73 C 0.9963(3) 0.5307(3) 0.1323(2) 0.0548(10) Uani 1 1 d .
H73 H 0.9850 0.5832 0.1279 0.066 Uiso 1 1 calc R
C74 C 0.9573(2) 0.4578(3) 0.08772(19) 0.0460(9) Uani 1 1 d .
C75 C 0.9007(3) 0.4620(3) 0.0305(2) 0.0654(12) Uani 1 1 d .
H75A H 0.8416 0.4627 0.0434 0.098 Uiso 1 1 calc R
H75B H 0.9083 0.4132 -0.0078 0.098 Uiso 1 1 calc R
H75C H 0.9163 0.5127 0.0195 0.098 Uiso 1 1 calc R
C76 C 1.0450(2) 0.2886(2) 0.15226(15) 0.0332(7) Uani 1 1 d .
C77 C 0.9679(2) 0.2571(2) 0.18303(16) 0.0387(8) Uani 1 1 d .
C78 C 0.9108(3) 0.1484(3) 0.2245(2) 0.0688(13) Uani 1 1 d .
H78A H 0.9042 0.1822 0.2703 0.103 Uiso 1 1 calc R
H78B H 0.9224 0.0915 0.2225 0.103 Uiso 1 1 calc R
H78C H 0.8589 0.1476 0.1995 0.103 Uiso 1 1 calc R
C79 C 1.1312(2) 0.2753(2) 0.17909(16) 0.0330(7) Uani 1 1 d .
C80 C 1.1531(2) 0.2683(2) 0.23891(16) 0.0369(7) Uani 1 1 d .
C81 C 1.0985(2) 0.2879(3) 0.29921(17) 0.0436(8) Uani 1 1 d .
C82 C 0.9835(3) 0.3675(3) 0.3525(2) 0.0660(13) Uani 1 1 d .
H82A H 0.9566 0.3163 0.3572 0.099 Uiso 1 1 calc R
H82B H 0.9404 0.4016 0.3431 0.099 Uiso 1 1 calc R
H82C H 1.0138 0.3987 0.3934 0.099 Uiso 1 1 calc R
C83 C 1.2393(2) 0.2345(2) 0.23628(18) 0.0418(8) Uani 1 1 d .
C84 C 1.2800(2) 0.2127(3) 0.2930(2) 0.0485(9) Uani 1 1 d .
C85 C 1.2557(4) 0.1379(4) 0.3050(3) 0.0871(18) Uani 1 1 d .
H85 H 1.2143 0.1010 0.2771 0.104 Uiso 1 1 calc R
C86 C 1.2911(4) 0.1165(5) 0.3572(4) 0.108(2) Uani 1 1 d .
H86 H 1.2755 0.0645 0.3632 0.130 Uiso 1 1 calc R
C87 C 1.3491(4) 0.1718(4) 0.4000(3) 0.0884(18) Uani 1 1 d .
H87 H 1.3718 0.1587 0.4364 0.106 Uiso 1 1 calc R
C88 C 1.3732(4) 0.2448(4) 0.3894(3) 0.0879(18) Uani 1 1 d .
H88 H 1.4134 0.2820 0.4183 0.105 Uiso 1 1 calc R
C89 C 1.3392(3) 0.2665(3) 0.3357(2) 0.0690(13) Uani 1 1 d .
H89 H 1.3569 0.3176 0.3291 0.083 Uiso 1 1 calc R
C90 C 1.2705(2) 0.2243(2) 0.17471(18) 0.0412(8) Uani 1 1 d .
C91 C 1.3552(3) 0.1936(3) 0.1508(2) 0.0555(10) Uani 1 1 d .
C93 C 1.2057(2) 0.2509(2) 0.13111(16) 0.0348(7) Uani 1 1 d .
C94 C 1.2418(2) 0.3290(2) 0.11190(18) 0.0420(8) Uani 1 1 d .
C95 C 1.3042(3) 0.3849(3) 0.1525(2) 0.0510(10) Uani 1 1 d .
H95 H 1.3229 0.3758 0.1916 0.061 Uiso 1 1 calc R
C96 C 1.3387(3) 0.4536(3) 0.1357(3) 0.0710(14) Uani 1 1 d .
H96 H 1.3800 0.4904 0.1637 0.085 Uiso 1 1 calc R
C97 C 1.3130(4) 0.4680(3) 0.0783(3) 0.0800(17) Uani 1 1 d .
H97 H 1.3384 0.5130 0.0663 0.096 Uiso 1 1 calc R
C98 C 1.2497(3) 0.4157(3) 0.0385(3) 0.0735(15) Uani 1 1 d .
H98 H 1.2310 0.4264 0.0000 0.088 Uiso 1 1 calc R
C99 C 1.2127(3) 0.3466(3) 0.0551(2) 0.0528(10) Uani 1 1 d .
H99 H 1.1688 0.3123 0.0284 0.063 Uiso 1 1 calc R
C100 C 1.1756(2) 0.1734(2) 0.07118(16) 0.0381(8) Uani 1 1 d .
C101 C 1.1156(2) 0.1137(2) 0.08180(18) 0.0413(8) Uani 1 1 d .
H101 H 1.0866 0.1263 0.1220 0.050 Uiso 1 1 calc R
C102 C 1.0983(3) 0.0349(3) 0.0324(2) 0.0506(9) Uani 1 1 d .
H102 H 1.0589 -0.0048 0.0406 0.061 Uiso 1 1 calc R
C103 C 1.1389(3) 0.0162(3) -0.0273(2) 0.0592(11) Uani 1 1 d .
H103 H 1.1259 -0.0353 -0.0605 0.071 Uiso 1 1 calc R
C104 C 1.1994(3) 0.0740(3) -0.0384(2) 0.0560(11) Uani 1 1 d .
H104 H 1.2276 0.0606 -0.0790 0.067 Uiso 1 1 calc R
C105 C 1.2186(3) 0.1510(3) 0.00933(18) 0.0486(9) Uani 1 1 d .
H105 H 1.2602 0.1887 0.0010 0.058 Uiso 1 1 calc R
C92 C 1.4635(6) 0.1839(6) 0.0694(4) 0.092(2) Uiso 0.70 1 d P
C92' C 1.4934(15) 0.1610(14) 0.1775(11) 0.096(6) Uiso 0.30 1 d P
O14 O 1.3800(3) 0.2116(3) 0.0972(2) 0.0560(13) Uiso 0.70 1 d P
O14' O 1.4129(7) 0.1982(8) 0.1969(6) 0.065(3) Uiso 0.30 1 d P
O15 O 1.3945(4) 0.1493(4) 0.1786(3) 0.0862(16) Uiso 0.70 1 d P
O15' O 1.3746(7) 0.1793(8) 0.0954(6) 0.057(3) Uiso 0.30 1 d P
S2 S 1.02504(12) 0.20784(13) -0.09862(9) 0.0394(4) Uiso 0.60 1 d P
S2' S 1.0108(3) 0.1825(3) -0.10369(19) 0.0626(11) Uiso 0.40 1 d P
O16 O 1.0120(4) 0.1428(4) -0.0549(3) 0.0442(17) Uiso 0.60 1 d P
O16' O 1.0307(5) 0.1559(5) -0.0541(4) 0.031(2) Uiso 0.40 1 d P
O17 O 1.0953(5) 0.2581(5) -0.0885(4) 0.091(2) Uiso 0.60 1 d P
O17' O 1.0673(7) 0.2846(7) -0.0782(5) 0.075(3) Uiso 0.40 1 d P
O18 O 0.9466(4) 0.2318(4) -0.1154(3) 0.0636(15) Uiso 0.60 1 d P
O18' O 0.9252(5) 0.2006(5) -0.1171(4) 0.0463(18) Uiso 0.40 1 d P
C106 C 1.0601(5) 0.1345(5) -0.1759(4) 0.0551(17) Uiso 0.60 1 d P
C107 C 1.0471(17) 0.0768(16) -0.1880(12) 0.106(7) Uiso 0.40 1 d P
F4 F 1.1219(4) 0.0816(4) -0.1733(3) 0.0898(14) Uiso 0.60 1 d P
F4' F 1.1482(5) 0.1353(6) -0.1677(4) 0.085(2) Uiso 0.40 1 d P
F5 F 1.0660(4) 0.1839(5) -0.2203(3) 0.105(2) Uiso 0.60 1 d P
F5' F 1.0482(5) 0.1386(6) -0.2303(4) 0.077(2) Uiso 0.40 1 d P
F6 F 1.0097(8) 0.0739(7) -0.2014(5) 0.133(4) Uiso 0.60 1 d P
F6' F 0.9806(7) 0.0474(7) -0.1900(6) 0.105(3) Uiso 0.40 1 d P

loop_
_atom_site_aniso_label
_atom_site_aniso_U_11
_atom_site_aniso_U_22
_atom_site_aniso_U_33
_atom_site_aniso_U_23
_atom_site_aniso_U_13
_atom_site_aniso_U_12
Pd1 0.02905(12) 0.03554(14) 0.03142(12) 0.01046(10) 0.00139(9) 0.00009(10)
Pd2 0.03223(13) 0.04186(15) 0.02770(12) 0.01111(10) 0.00232(10) 0.00868(11)
S1 0.0550(6) 0.0929(9) 0.0451(5) 0.0301(6) -0.0012(5) -0.0058(6)
N1 0.0322(14) 0.0352(15) 0.0346(14) 0.0096(12) 0.0045(11) -0.0003(12)
N2 0.0337(15) 0.0451(17) 0.0368(15) 0.0028(13) -0.0010(12) 0.0034(13)
N3 0.0339(15) 0.0444(17) 0.0382(15) 0.0030(13) 0.0039(12) -0.0023(13)
N4 0.0322(14) 0.0430(16) 0.0338(14) 0.0117(12) 0.0009(11) 0.0104(12)
N5 0.0396(17) 0.055(2) 0.0427(17) 0.0050(15) 0.0016(13) 0.0065(15)
N6 0.0356(16) 0.056(2) 0.0460(17) 0.0046(15) 0.0028(13) 0.0091(14)
O1 0.0464(14) 0.0497(15) 0.0473(14) 0.0242(12) -0.0060(11) 0.0043(12)
O2 0.0349(13) 0.0592(17) 0.0414(13) 0.0163(12) -0.0039(11) 0.0022(12)
O3 0.0541(16) 0.0603(17) 0.0378(13) 0.0210(12) -0.0056(12) -0.0044(13)
O4 0.077(2) 0.127(3) 0.074(2) 0.070(2) -0.0076(18) -0.024(2)
O5 0.0391(19) 0.281(7) 0.091(3) 0.032(4) 0.0063(19) -0.047(3)
O6 0.0395(18) 0.168(4) 0.076(2) 0.024(3) -0.0070(17) 0.012(2)
O7 0.0588(17) 0.0502(16) 0.0372(13) 0.0056(11) 0.0035(12) -0.0054(13)
O8 0.075(2) 0.144(4) 0.0566(19) 0.032(2) 0.0059(17) -0.041(2)
O9 0.161(5) 0.203(6) 0.119(4) 0.100(4) 0.032(3) 0.095(5)
O10 0.0444(14) 0.0596(17) 0.0477(14) 0.0254(13) 0.0092(12) -0.0050(13)
O11 0.0359(14) 0.079(2) 0.0419(14) 0.0229(13) 0.0095(11) 0.0087(13)
O12 0.0483(15) 0.0663(18) 0.0339(13) 0.0172(12) 0.0100(11) 0.0094(13)
O13 0.081(2) 0.099(3) 0.0469(16) 0.0440(17) 0.0147(15) 0.0198(19)
F1 0.255(8) 0.174(6) 0.105(4) -0.041(3) 0.027(4) -0.006(5)
F2 0.131(4) 0.360(8) 0.053(2) 0.067(3) -0.024(2) -0.089(4)
F3 0.184(5) 0.356(8) 0.070(2) 0.001(3) 0.006(3) -0.186(6)
C1 0.0343(17) 0.0382(18) 0.0325(16) 0.0115(14) 0.0033(13) -0.0008(14)
C2 0.0335(17) 0.0331(18) 0.051(2) 0.0095(15) 0.0046(15) -0.0019(14)
C3 0.039(2) 0.049(2) 0.054(2) 0.0133(18) 0.0012(17) -0.0007(17)
C4 0.049(2) 0.057(3) 0.071(3) 0.027(2) -0.007(2) -0.005(2)
C5 0.048(2) 0.052(3) 0.095(4) 0.027(2) -0.008(2) 0.004(2)
C6 0.049(2) 0.040(2) 0.085(3) 0.012(2) 0.017(2) 0.0105(18)
C7 0.045(2) 0.0347(19) 0.056(2) 0.0096(16) 0.0096(17) -0.0006(16)
C8 0.078(3) 0.052(3) 0.059(3) 0.010(2) 0.021(2) 0.012(2)
C9 0.0345(18) 0.043(2) 0.048(2) 0.0104(16) -0.0005(15) -0.0024(15)
C10 0.0401(19) 0.048(2) 0.048(2) 0.0198(17) 0.0031(16) -0.0002(16)
C11 0.049(2) 0.075(3) 0.064(3) 0.030(2) 0.017(2) 0.003(2)
C12 0.042(3) 0.140(6) 0.095(4) 0.021(4) 0.010(3) -0.021(3)
C13 0.053(3) 0.215(9) 0.078(4) -0.004(5) -0.007(3) -0.051(4)
C14 0.047(3) 0.119(5) 0.055(3) -0.008(3) 0.002(2) -0.019(3)
C15 0.072(4) 0.278(11) 0.055(3) -0.032(5) 0.003(3) -0.058(5)
C16 0.0303(16) 0.0338(17) 0.0352(17) 0.0075(14) -0.0018(13) -0.0017(13)
C17 0.0292(16) 0.0360(18) 0.0317(16) 0.0103(13) -0.0033(13) 0.0014(13)
C18 0.0395(18) 0.044(2) 0.0351(17) 0.0095(15) 0.0031(14) 0.0048(16)
C19 0.052(2) 0.0347(19) 0.048(2) 0.0047(16) 0.0001(17) 0.0035(16)
C20 0.056(2) 0.036(2) 0.051(2) 0.0159(17) -0.0012(18) -0.0022(17)
C21 0.0425(19) 0.041(2) 0.0442(19) 0.0162(16) 0.0011(16) -0.0040(16)
C22 0.072(3) 0.058(3) 0.056(2) 0.026(2) 0.015(2) -0.002(2)
C23 0.0296(16) 0.0362(17) 0.0291(15) 0.0100(13) 0.0022(12) 0.0034(13)
C24 0.0377(18) 0.0407(19) 0.0272(15) 0.0080(14) 0.0024(13) 0.0067(15)
C25 0.074(3) 0.058(3) 0.059(3) 0.027(2) -0.010(2) 0.020(2)
C26 0.0299(16) 0.0352(18) 0.0363(17) 0.0105(14) 0.0018(13) 0.0031(14)
C27 0.0375(18) 0.050(2) 0.0402(19) 0.0155(16) 0.0049(15) 0.0012(16)
C28 0.047(2) 0.062(3) 0.042(2) 0.0211(18) 0.0123(17) 0.0060(19)
C29 0.069(3) 0.088(4) 0.046(2) 0.027(2) -0.017(2) -0.007(3)
C30 0.041(2) 0.058(2) 0.051(2) 0.0137(19) 0.0141(17) -0.0004(18)
C31 0.046(2) 0.119(5) 0.062(3) 0.027(3) 0.016(2) -0.012(3)
C32 0.085(4) 0.153(6) 0.072(4) 0.013(4) 0.036(3) 0.020(4)
C33 0.116(6) 0.224(11) 0.096(5) 0.028(6) 0.054(5) 0.043(7)
C34 0.168(11) 0.291(19) 0.147(10) 0.109(12) 0.055(8) -0.046(12)
C35 0.270(17) 0.222(16) 0.238(17) 0.085(12) 0.129(14) -0.069(14)
C36 0.187(9) 0.161(8) 0.167(8) 0.083(7) 0.090(7) -0.029(7)
C37 0.0319(18) 0.053(2) 0.051(2) 0.0101(18) 0.0052(16) -0.0014(16)
C38 0.036(2) 0.064(3) 0.068(3) 0.005(2) 0.003(2) -0.0011(19)
C39 0.038(3) 0.308(13) 0.142(7) 0.038(8) 0.004(4) -0.046(5)
C40 0.0304(17) 0.0402(19) 0.0417(18) 0.0107(15) 0.0009(14) 0.0053(14)
C41 0.0361(19) 0.049(2) 0.054(2) 0.0143(18) -0.0095(16) 0.0065(16)
C42 0.060(3) 0.060(3) 0.075(3) 0.015(2) -0.002(2) 0.018(2)
C43 0.089(4) 0.064(3) 0.114(5) 0.015(3) -0.012(4) 0.036(3)
C44 0.101(4) 0.068(4) 0.110(5) 0.042(3) -0.037(4) 0.006(3)
C45 0.083(4) 0.078(4) 0.076(3) 0.040(3) -0.021(3) 0.004(3)
C46 0.048(2) 0.058(3) 0.060(2) 0.027(2) -0.0100(19) 0.0067(19)
C47 0.0299(16) 0.0404(19) 0.0407(18) 0.0113(15) 0.0042(14) 0.0000(14)
C48 0.0361(18) 0.044(2) 0.046(2) 0.0156(16) 0.0053(15) -0.0014(15)
C49 0.047(2) 0.041(2) 0.065(3) 0.0177(19) 0.0137(19) 0.0002(17)
C50 0.052(2) 0.045(2) 0.060(3) -0.0003(19) 0.014(2) -0.0099(19)
C51 0.042(2) 0.068(3) 0.046(2) 0.006(2) -0.0029(17) -0.014(2)
C52 0.0339(18) 0.062(3) 0.046(2) 0.0131(18) -0.0036(16) -0.0033(17)
C53 0.084(4) 0.176(8) 0.047(3) 0.012(4) 0.002(3) -0.039(5)
C54 0.0370(18) 0.047(2) 0.0349(17) 0.0132(15) 0.0041(14) 0.0117(16)
C55 0.0358(19) 0.046(2) 0.063(2) 0.0137(19) -0.0037(17) 0.0075(16)
C56 0.044(2) 0.058(3) 0.076(3) 0.018(2) 0.005(2) 0.009(2)
C57 0.054(3) 0.076(3) 0.105(4) 0.036(3) 0.014(3) 0.008(3)
C58 0.055(3) 0.069(4) 0.145(6) 0.039(4) -0.005(4) -0.002(3)
C59 0.066(3) 0.057(3) 0.115(5) 0.014(3) -0.033(3) -0.004(3)
C60 0.058(3) 0.051(3) 0.078(3) 0.015(2) -0.021(2) 0.006(2)
C61 0.115(5) 0.075(4) 0.067(3) 0.004(3) -0.033(3) -0.008(3)
C62 0.0326(19) 0.057(3) 0.067(3) 0.011(2) 0.0084(18) 0.0122(17)
C63 0.042(2) 0.080(3) 0.061(3) 0.031(2) 0.0072(19) 0.020(2)
C64 0.049(3) 0.116(5) 0.088(4) 0.036(3) -0.005(3) 0.019(3)
C65 0.045(3) 0.190(8) 0.135(6) 0.007(6) -0.002(4) 0.045(4)
C66 0.060(4) 0.215(9) 0.123(6) -0.025(6) 0.017(4) 0.063(5)
C67 0.050(3) 0.142(6) 0.080(4) -0.025(4) 0.004(3) 0.027(3)
C68 0.087(5) 0.294(13) 0.086(5) -0.062(6) 0.001(4) 0.067(6)
C69 0.0313(17) 0.046(2) 0.0355(17) 0.0126(15) 0.0084(14) 0.0102(15)
C70 0.0323(16) 0.0416(19) 0.0311(16) 0.0124(14) 0.0075(13) 0.0081(14)
C71 0.044(2) 0.050(2) 0.0336(17) 0.0112(16) 0.0033(15) 0.0013(17)
C72 0.057(2) 0.044(2) 0.049(2) 0.0096(17) 0.0109(19) 0.0007(18)
C73 0.060(3) 0.044(2) 0.066(3) 0.023(2) 0.012(2) 0.0121(19)
C74 0.041(2) 0.051(2) 0.051(2) 0.0229(18) 0.0078(17) 0.0123(17)
C75 0.061(3) 0.072(3) 0.079(3) 0.044(3) -0.004(2) 0.015(2)
C76 0.0307(16) 0.0450(19) 0.0244(15) 0.0113(13) 0.0033(12) 0.0035(14)
C77 0.0372(19) 0.051(2) 0.0275(16) 0.0117(15) 0.0013(14) -0.0003(16)
C78 0.067(3) 0.078(3) 0.068(3) 0.035(3) 0.016(2) -0.020(2)
C79 0.0324(16) 0.0363(18) 0.0320(16) 0.0128(13) 0.0024(13) 0.0030(14)
C80 0.0381(18) 0.0407(19) 0.0338(17) 0.0150(14) -0.0011(14) -0.0001(15)
C81 0.045(2) 0.054(2) 0.0309(17) 0.0134(16) -0.0017(15) -0.0059(17)
C82 0.059(3) 0.087(3) 0.046(2) 0.011(2) 0.021(2) 0.011(2)
C83 0.0388(19) 0.046(2) 0.0429(19) 0.0176(16) -0.0090(15) -0.0003(16)
C84 0.041(2) 0.060(3) 0.049(2) 0.0235(19) -0.0083(17) 0.0047(18)
C85 0.090(4) 0.088(4) 0.101(4) 0.061(3) -0.047(3) -0.026(3)
C86 0.098(5) 0.132(6) 0.129(5) 0.096(5) -0.040(4) -0.019(4)
C87 0.075(4) 0.128(5) 0.084(4) 0.066(4) -0.026(3) 0.001(3)
C88 0.081(4) 0.094(4) 0.088(4) 0.028(3) -0.046(3) -0.002(3)
C89 0.067(3) 0.069(3) 0.075(3) 0.030(3) -0.026(2) -0.001(2)
C90 0.0330(17) 0.045(2) 0.047(2) 0.0167(16) -0.0045(15) -0.0009(15)
C91 0.045(2) 0.065(3) 0.057(2) 0.018(2) -0.0099(19) 0.013(2)
C93 0.0289(16) 0.0427(19) 0.0367(17) 0.0171(15) 0.0041(13) 0.0069(14)
C94 0.0347(18) 0.045(2) 0.050(2) 0.0181(17) 0.0173(16) 0.0135(16)
C95 0.048(2) 0.050(2) 0.053(2) 0.0126(18) 0.0150(18) 0.0015(18)
C96 0.064(3) 0.051(3) 0.095(4) 0.018(3) 0.029(3) 0.000(2)
C97 0.072(3) 0.057(3) 0.124(5) 0.046(3) 0.042(3) 0.012(3)
C98 0.070(3) 0.083(4) 0.097(4) 0.064(3) 0.038(3) 0.038(3)
C99 0.046(2) 0.063(3) 0.060(2) 0.032(2) 0.0147(19) 0.0175(19)
C100 0.0361(18) 0.047(2) 0.0341(17) 0.0158(15) 0.0016(14) 0.0104(15)
C101 0.0417(19) 0.044(2) 0.0403(18) 0.0154(16) -0.0031(15) 0.0075(16)
C102 0.051(2) 0.042(2) 0.060(2) 0.0150(18) -0.0118(19) 0.0081(18)
C103 0.067(3) 0.052(3) 0.050(2) 0.0001(19) -0.012(2) 0.025(2)
C104 0.058(3) 0.064(3) 0.045(2) 0.009(2) 0.0042(19) 0.030(2)
C105 0.044(2) 0.063(3) 0.042(2) 0.0182(18) 0.0072(16) 0.0176(18)

loop_
_atom_type_symbol
_atom_type_description
_atom_type_scat_dispersion_real
_atom_type_scat_dispersion_imag
_atom_type_scat_source
C C 0.0033 0.0016 'International Tables Vol C Tables 4.2.6.8 and 6.1.1.4'
H H 0.0000 0.0000 'International Tables Vol C Tables 4.2.6.8 and 6.1.1.4'
N N 0.0061 0.0033 'International Tables Vol C Tables 4.2.6.8 and 6.1.1.4'
O O 0.0106 0.0060 'International Tables Vol C Tables 4.2.6.8 and 6.1.1.4'
F F 0.0171 0.0103 'International Tables Vol C Tables 4.2.6.8 and 6.1.1.4'
S S 0.1246 0.1234 'International Tables Vol C Tables 4.2.6.8 and 6.1.1.4'
Pd Pd -0.9988 1.0072 'International Tables Vol C Tables 4.2.6.8 and 6.1.1.4'

loop_
_geom_angle_atom_site_label_1
_geom_angle_atom_site_label_2
_geom_angle_atom_site_label_3
_geom_angle
N1 Pd1 C23 80.34(11)
N1 Pd1 O7 92.93(10)
C23 Pd1 O7 173.03(11)
N1 Pd1 C48 167.44(12)
C23 Pd1 C48 90.39(13)
O7 Pd1 C48 96.54(12)
N1 Pd1 C47 150.27(12)
C23 Pd1 C47 85.79(12)
O7 Pd1 C47 99.42(11)
C48 Pd1 C47 35.18(12)
C76 Pd2 N4 79.95(12)
C76 Pd2 O16' 169.1(2)
N4 Pd2 O16' 94.0(2)
C76 Pd2 O16 172.23(18)
N4 Pd2 O16 92.29(17)
O16' Pd2 O16 9.0(3)
C76 Pd2 C101 89.17(13)
N4 Pd2 C101 162.15(12)
O16' Pd2 C101 98.8(2)
O16 Pd2 C101 98.45(18)
C76 Pd2 C100 85.78(12)
N4 Pd2 C100 155.34(12)
O16' Pd2 C100 96.5(2)
O16 Pd2 C100 101.36(17)
C101 Pd2 C100 34.54(12)
O8 S1 O9 116.8(4)
O8 S1 O7 113.6(2)
O9 S1 O7 113.4(2)
O8 S1 C53 104.0(3)
O9 S1 C53 104.9(4)
O7 S1 C53 102.0(3)
C1 N1 C16 119.6(3)
C1 N1 Pd1 126.1(2)
C16 N1 Pd1 106.02(19)
C1 N2 C2 125.4(3)
C1 N2 H2 117.3
C2 N2 H2 117.3
C1 N3 C9 129.7(3)
C1 N3 H3 115.2
C9 N3 H3 115.2
C54 N4 C69 120.2(3)
C54 N4 Pd2 124.5(2)
C69 N4 Pd2 106.9(2)
C54 N5 C55 126.3(3)
C54 N5 H5 116.8
C55 N5 H5 116.8
C54 N6 C62 129.9(3)
C54 N6 H6 115.1
C62 N6 H6 115.1
C24 O1 C25 116.1(3)
C28 O3 C29 115.5(3)
C38 O5 C39 117.0(5)
S1 O7 Pd1 123.49(17)
C77 O10 C78 116.6(3)
C81 O12 C82 116.1(3)
N1 C1 N2 119.2(3)
N1 C1 N3 120.3(3)
N2 C1 N3 120.5(3)
C3 C2 C7 120.9(4)
C3 C2 N2 120.1(3)
C7 C2 N2 118.9(3)
C4 C3 C2 119.9(4)
C4 C3 H3A 120.0
C2 C3 H3A 120.0
C5 C4 C3 120.0(4)
C5 C4 H4 120.0
C3 C4 H4 120.0
C6 C5 C4 119.5(4)
C6 C5 H5A 120.3
C4 C5 H5A 120.3
C5 C6 C7 122.6(4)
C5 C6 H6A 118.7
C7 C6 H6A 118.7
C6 C7 C2 117.0(4)
C6 C7 C8 121.7(4)
C2 C7 C8 121.3(4)
C7 C8 H8A 109.5
C7 C8 H8B 109.5
H8A C8 H8B 109.5
C7 C8 H8C 109.5
H8A C8 H8C 109.5
H8B C8 H8C 109.5
C10 C9 C14 120.7(4)
C10 C9 N3 121.8(3)
C14 C9 N3 117.5(3)
C11 C10 C9 120.4(4)
C11 C10 H10 119.8
C9 C10 H10 119.8
C12 C11 C10 120.0(4)
C12 C11 H11 120.0
C10 C11 H11 120.0
C11 C12 C13 119.2(5)
C11 C12 H12 120.4
C13 C12 H12 120.4
C12 C13 C14 122.8(5)
C12 C13 H13 118.6
C14 C13 H13 118.6
C13 C14 C9 116.9(5)
C13 C14 C15 122.3(5)
C9 C14 C15 120.7(4)
C14 C15 H15A 109.5
C14 C15 H15B 109.5
H15A C15 H15B 109.5
C14 C15 H15C 109.5
H15A C15 H15C 109.5
H15B C15 H15C 109.5
C17 C16 C21 122.0(3)
C17 C16 N1 114.2(3)
C21 C16 N1 123.5(3)
C18 C17 C16 119.2(3)
C18 C17 C23 124.5(3)
C16 C17 C23 116.2(3)
C17 C18 C19 119.5(3)
C17 C18 H18 120.2
C19 C18 H18 120.2
C20 C19 C18 120.6(3)
C20 C19 H19 119.7
C18 C19 H19 119.7
C19 C20 C21 121.5(3)
C19 C20 H20 119.3
C21 C20 H20 119.3
C20 C21 C16 117.0(3)
C20 C21 C22 121.5(3)
C16 C21 C22 121.4(3)
C21 C22 H22A 109.5
C21 C22 H22B 109.5
H22A C22 H22B 109.5
C21 C22 H22C 109.5
H22A C22 H22C 109.5
H22B C22 H22C 109.5
C26 C23 C17 114.5(3)
C26 C23 C24 116.5(3)
C17 C23 C24 112.4(3)
C26 C23 Pd1 106.3(2)
C17 C23 Pd1 102.5(2)
C24 C23 Pd1 102.5(2)
O2 C24 O1 123.4(3)
O2 C24 C23 124.3(3)
O1 C24 C23 112.2(3)
O1 C25 H25A 109.5
O1 C25 H25B 109.5
H25A C25 H25B 109.5
O1 C25 H25C 109.5
H25A C25 H25C 109.5
H25B C25 H25C 109.5
C27 C26 C23 131.4(3)
C27 C26 C40 109.4(3)
C23 C26 C40 118.9(3)
C26 C27 C30 109.8(3)
C26 C27 C28 127.8(3)
C30 C27 C28 122.1(3)
O4 C28 O3 124.4(4)
O4 C28 C27 123.8(4)
O3 C28 C27 111.8(3)
O3 C29 H29A 109.5
O3 C29 H29B 109.5
H29A C29 H29B 109.5
O3 C29 H29C 109.5
H29A C29 H29C 109.5
H29B C29 H29C 109.5
C37 C30 C27 108.8(3)
C37 C30 C31 128.2(4)
C27 C30 C31 122.8(4)
C36 C31 C32 119.0(6)
C36 C31 C30 122.2(6)
C32 C31 C30 118.7(5)
C33 C32 C31 121.4(8)
C33 C32 H32 119.3
C31 C32 H32 119.3
C34 C33 C32 116.7(10)
C34 C33 H33 121.6
C32 C33 H33 121.6
C35 C34 C33 125.5(12)
C35 C34 H34 117.3
C33 C34 H34 117.3
C34 C35 C36 117.4(13)
C34 C35 H35 121.3
C36 C35 H35 121.3
C31 C36 C35 119.9(10)
C31 C36 H36 120.1
C35 C36 H36 120.1
C30 C37 C38 128.5(4)
C30 C37 C40 110.3(3)
C38 C37 C40 121.0(4)
O6 C38 O5 122.5(4)
O6 C38 C37 125.5(4)
O5 C38 C37 112.0(4)
O5 C39 H39A 109.5
O5 C39 H39B 109.5
H39A C39 H39B 109.5
O5 C39 H39C 109.5
H39A C39 H39C 109.5
H39B C39 H39C 109.5
C37 C40 C26 101.6(3)
C37 C40 C47 111.5(3)
C26 C40 C47 108.7(3)
C37 C40 C41 110.2(3)
C26 C40 C41 109.3(3)
C47 C40 C41 114.8(3)
C46 C41 C42 117.0(4)
C46 C41 C40 123.3(3)
C42 C41 C40 119.5(4)
C43 C42 C41 121.1(5)
C43 C42 H42 119.4
C41 C42 H42 119.4
C44 C43 C42 120.6(5)
C44 C43 H43 119.7
C42 C43 H43 119.7
C45 C44 C43 119.1(5)
C45 C44 H44 120.4
C43 C44 H44 120.4
C44 C45 C46 120.7(5)
C44 C45 H45 119.7
C46 C45 H45 119.7
C41 C46 C45 121.5(5)
C41 C46 H46 119.3
C45 C46 H46 119.3
C52 C47 C48 117.4(3)
C52 C47 C40 121.9(3)
C48 C47 C40 119.6(3)
C52 C47 Pd1 109.7(2)
C48 C47 Pd1 69.86(19)
C40 C47 Pd1 99.1(2)
C49 C48 C47 120.7(4)
C49 C48 Pd1 107.8(2)
C47 C48 Pd1 75.0(2)
C49 C48 H48 119.7
C47 C48 H48 119.7
Pd1 C48 H48 87.3
C50 C49 C48 119.9(4)
C50 C49 H49 120.1
C48 C49 H49 120.1
C49 C50 C51 119.9(4)
C49 C50 H50 120.0
C51 C50 H50 120.0
C52 C51 C50 121.3(4)
C52 C51 H51 119.3
C50 C51 H51 119.3
C51 C52 C47 120.8(4)
C51 C52 H52 119.6
C47 C52 H52 119.6
F3 C53 F2 109.8(6)
F3 C53 F1 108.4(9)
F2 C53 F1 105.8(6)
F3 C53 S1 112.7(5)
F2 C53 S1 110.9(7)
F1 C53 S1 108.9(5)
N4 C54 N5 119.2(3)
N4 C54 N6 120.4(3)
N5 C54 N6 120.4(3)
C56 C55 C60 121.3(4)
C56 C55 N5 120.2(4)
C60 C55 N5 118.4(4)
C57 C56 C55 120.4(5)
C57 C56 H56 119.8
C55 C56 H56 119.8
C58 C57 C56 118.5(6)
C58 C57 H57 120.7
C56 C57 H57 120.7
C59 C58 C57 121.3(5)
C59 C58 H58 119.3
C57 C58 H58 119.3
C58 C59 C60 121.8(5)
C58 C59 H59 119.1
C60 C59 H59 119.1
C59 C60 C55 116.6(5)
C59 C60 C61 121.4(5)
C55 C60 C61 121.9(4)
C60 C61 H61A 109.5
C60 C61 H61B 109.5
H61A C61 H61B 109.5
C60 C61 H61C 109.5
H61A C61 H61C 109.5
H61B C61 H61C 109.5
C63 C62 C67 120.6(4)
C63 C62 N6 122.6(4)
C67 C62 N6 116.8(4)
C64 C63 C62 120.9(4)
C64 C63 H63 119.6
C62 C63 H63 119.6
C65 C64 C63 119.7(6)
C65 C64 H64 120.2
C63 C64 H64 120.2
C64 C65 C66 119.9(5)
C64 C65 H65 120.0
C66 C65 H65 120.0
C65 C66 C67 122.0(6)
C65 C66 H66 119.0
C67 C66 H66 119.0
C66 C67 C62 116.9(5)
C66 C67 C68 121.8(5)
C62 C67 C68 121.3(5)
C67 C68 H68A 109.5
C67 C68 H68B 109.5
H68A C68 H68B 109.5
C67 C68 H68C 109.5
H68A C68 H68C 109.5
H68B C68 H68C 109.5
C74 C69 C70 121.4(3)
C74 C69 N4 125.2(3)
C70 C69 N4 113.3(3)
C71 C70 C69 119.4(3)
C71 C70 C76 124.4(3)
C69 C70 C76 116.2(3)
C70 C71 C72 119.7(4)
C70 C71 H71 120.2
C72 C71 H71 120.2
C73 C72 C71 120.3(4)
C73 C72 H72 119.9
C71 C72 H72 119.9
C72 C73 C74 122.1(4)
C72 C73 H73 118.9
C74 C73 H73 118.9
C73 C74 C69 117.2(4)
C73 C74 C75 121.2(4)
C69 C74 C75 121.6(4)
C74 C75 H75A 109.5
C74 C75 H75B 109.5
H75A C75 H75B 109.5
C74 C75 H75C 109.5
H75A C75 H75C 109.5
H75B C75 H75C 109.5
C79 C76 C70 116.4(3)
C79 C76 C77 115.2(3)
C70 C76 C77 111.0(3)
C79 C76 Pd2 107.1(2)
C70 C76 Pd2 102.6(2)
C77 C76 Pd2 102.7(2)
O11 C77 O10 123.3(3)
O11 C77 C76 124.2(3)
O10 C77 C76 112.4(3)
O10 C78 H78A 109.5
O10 C78 H78B 109.5
H78A C78 H78B 109.5
O10 C78 H78C 109.5
H78A C78 H78C 109.5
H78B C78 H78C 109.5
C80 C79 C76 130.2(3)
C80 C79 C93 109.8(3)
C76 C79 C93 119.2(3)
C79 C80 C83 110.2(3)
C79 C80 C81 126.1(3)
C83 C80 C81 123.7(3)
O13 C81 O12 124.4(3)
O13 C81 C80 124.8(4)
O12 C81 C80 110.8(3)
O12 C82 H82A 109.5
O12 C82 H82B 109.5
H82A C82 H82B 109.5
O12 C82 H82C 109.5
H82A C82 H82C 109.5
H82B C82 H82C 109.5
C90 C83 C80 108.1(3)
C90 C83 C84 128.0(3)
C80 C83 C84 123.8(3)
C89 C84 C85 117.7(4)
C89 C84 C83 122.1(4)
C85 C84 C83 120.2(4)
C84 C85 C86 121.6(5)
C84 C85 H85 119.2
C86 C85 H85 119.2
C87 C86 C85 119.7(6)
C87 C86 H86 120.1
C85 C86 H86 120.1
C88 C87 C86 119.5(5)
C88 C87 H87 120.3
C86 C87 H87 120.3
C87 C88 C89 121.4(5)
C87 C88 H88 119.3
C89 C88 H88 119.3
C84 C89 C88 120.0(5)
C84 C89 H89 120.0
C88 C89 H89 120.0
C83 C90 C91 126.3(3)
C83 C90 C93 110.7(3)
C91 C90 C93 122.9(3)
O15' C91 O15 111.3(8)
O15' C91 O14' 120.5(8)
O15 C91 O14' 37.3(5)
O15' C91 O14 23.7(6)
O15 C91 O14 125.5(5)
O14' C91 O14 118.0(6)
O15' C91 C90 122.3(7)
O15 C91 C90 120.3(5)
O14' C91 C90 116.0(6)
O14 C91 C90 114.1(4)
C79 C93 C90 101.0(3)
C79 C93 C100 108.7(3)
C90 C93 C100 109.9(3)
C79 C93 C94 110.5(3)
C90 C93 C94 111.2(3)
C100 C93 C94 114.7(3)
C95 C94 C99 117.9(4)
C95 C94 C93 120.0(3)
C99 C94 C93 122.1(4)
C96 C95 C94 121.1(4)
C96 C95 H95 119.5
C94 C95 H95 119.5
C97 C96 C95 120.6(5)
C97 C96 H96 119.7
C95 C96 H96 119.7
C96 C97 C98 119.6(5)
C96 C97 H97 120.2
C98 C97 H97 120.2
C97 C98 C99 120.7(5)
C97 C98 H98 119.7
C99 C98 H98 119.7
C94 C99 C98 120.0(5)
C94 C99 H99 120.0
C98 C99 H99 120.0
C101 C100 C105 117.5(3)
C101 C100 C93 118.8(3)
C105 C100 C93 122.4(3)
C101 C100 Pd2 71.2(2)
C105 C100 Pd2 109.0(2)
C93 C100 Pd2 99.3(2)
C100 C101 C102 120.8(4)
C100 C101 Pd2 74.3(2)
C102 C101 Pd2 107.7(2)
C100 C101 H101 119.6
C102 C101 H101 119.6
Pd2 C101 H101 88.1
C103 C102 C101 120.3(4)
C103 C102 H102 119.9
C101 C102 H102 119.9
C102 C103 C104 119.7(4)
C102 C103 H103 120.2
C104 C103 H103 120.2
C105 C104 C103 121.3(4)
C105 C104 H104 119.4
C103 C104 H104 119.4
C104 C105 C100 120.4(4)
C104 C105 H105 119.8
C100 C105 H105 119.8
O14 C92 O15' 20.5(5)
O14' C92' O15 31.6(7)
O15' O14 C91 62.1(15)
O15' O14 C92 83.3(16)
C91 O14 C92 118.4(5)
O15 O14' C91 68.2(10)
O15 O14' C92' 81.9(14)
C91 O14' C92' 119.0(12)
O14' O15 C91 74.6(10)
O14' O15 C92' 66.5(12)
C91 O15 C92' 114.2(10)
O14 O15' C91 94.1(18)
O14 O15' C92 76.2(16)
C91 O15' C92 127.0(10)
O17 S2 O17' 27.3(5)
O17 S2 O18 122.7(5)
O17' S2 O18 99.0(6)
O17 S2 O16' 107.1(5)
O17' S2 O16' 116.3(5)
O18 S2 O16' 121.2(4)
O17 S2 O18' 144.3(5)
O17' S2 O18' 119.7(6)
O18 S2 O18' 21.5(3)
O16' S2 O18' 103.2(4)
O17 S2 O16 118.6(4)
O17' S2 O16 125.9(5)
O18 S2 O16 110.9(4)
O16' S2 O16 11.5(4)
O18' S2 O16 92.1(4)
O17 S2 C106 95.0(4)
O17' S2 C106 116.2(5)
O18 S2 C106 104.0(4)
O16' S2 C106 100.4(4)
O18' S2 C106 97.7(4)
O16 S2 C106 99.3(3)
O16' S2' O16 14.6(4)
O16' S2' O18 134.3(5)
O16 S2' O18 126.9(4)
O16' S2' O18' 123.0(5)
O16 S2' O18' 111.0(5)
O18 S2' O18' 24.2(3)
O16' S2' C106 114.7(5)
O16 S2' C106 116.8(4)
O18 S2' C106 109.9(4)
O18' S2' C106 110.3(4)
O16' S2' O17 94.4(5)
O16 S2' O17 108.8(4)
O18 S2' O17 98.2(5)
O18' S2' O17 122.4(5)
C106 S2' O17 85.9(4)
O16' S2' O17' 100.1(5)
O16 S2' O17' 112.7(5)
O18 S2' O17' 80.3(5)
O18' S2' O17' 103.8(5)
C106 S2' O17' 101.1(5)
O17 S2' O17' 20.5(4)
O16' S2' C107 100.9(8)
O16 S2' C107 98.4(7)
O18 S2' C107 116.9(8)
O18' S2' C107 107.0(8)
C106 S2' C107 23.6(7)
O17 S2' C107 106.5(8)
O17' S2' C107 123.8(8)
S2' O16 S2 14.24(19)
S2' O16 Pd2 123.1(4)
S2 O16 Pd2 109.9(3)
S2' O16' S2 17.3(2)
S2' O16' Pd2 134.2(5)
S2 O16' Pd2 121.2(4)
O17' O17 S2 78.9(14)
O17' O17 S2' 85.5(14)
S2 O17 S2' 6.6(2)
O17 O17' S2 73.8(14)
O17 O17' S2' 74.1(14)
S2 O17' S2' 1.1(2)
O18' O18 S2 99.4(11)
O18' O18 S2' 81.3(11)
S2 O18 S2' 18.48(19)
O18 O18' S2' 74.6(11)
O18 O18' S2 59.0(10)
S2' O18' S2 15.84(19)
C107 C106 F5' 94.3(18)
C107 C106 F6 30.9(18)
F5' C106 F6 76.7(8)
C107 C106 F4 60.2(18)
F5' C106 F4 113.1(7)
F6 C106 F4 90.6(8)
C107 C106 F4' 99.5(19)
F5' C106 F4' 105.9(7)
F6 C106 F4' 128.5(9)
F4 C106 F4' 40.0(4)
C107 C106 F5 125.8(18)
F5' C106 F5 31.9(5)
F6 C106 F5 107.3(8)
F4 C106 F5 121.0(6)
F4' C106 F5 93.4(6)
C107 C106 S2' 109.1(17)
F5' C106 S2' 129.9(7)
F6 C106 S2' 101.4(7)
F4 C106 S2' 117.0(6)
F4' C106 S2' 112.6(6)
F5 C106 S2' 113.6(6)
C107 C106 F6' 30.9(17)
F5' C106 F6' 91.5(7)
F6 C106 F6' 15.7(7)
F4 C106 F6' 89.5(6)
F4' C106 F6' 129.5(7)
F5 C106 F6' 120.8(7)
S2' C106 F6' 88.0(5)
C107 C106 S2 122.8(17)
F5' C106 S2 126.2(7)
F6 C106 S2 114.9(7)
F4 C106 S2 118.8(5)
F4' C106 S2 104.4(6)
F5 C106 S2 103.8(5)
S2' C106 S2 14.14(15)
F6' C106 S2 102.0(5)
F6 C107 C106 101(4)
F6 C107 F6' 36(2)
C106 C107 F6' 124(3)
F6 C107 F4 169(4)
C106 C107 F4 78(2)
F6' C107 F4 152(3)
F6 C107 F5' 73(3)
C106 C107 F5' 49.4(13)
F6' C107 F5' 108(2)
F4 C107 F5' 99.7(18)
F6 C107 F4' 147(4)
C106 C107 F4' 49.8(15)
F6' C107 F4' 168(2)
F4 C107 F4' 28.8(8)
F5' C107 F4' 75.5(12)
F6 C107 S2' 91(3)
C106 C107 S2' 47.2(13)
F6' C107 S2' 89.1(14)
F4 C107 S2' 96.5(15)
F5' C107 S2' 87.3(12)
F4' C107 S2' 80.0(10)
F4' F4 C107 113.0(15)
F4' F4 C106 71.9(7)
C107 F4 C106 41.9(12)
F4 F4' C106 68.1(7)
F4 F4' C107 38.1(9)
C106 F4' C107 30.7(8)
F5' F5 C106 56.2(9)
F5 F5' C106 91.9(11)
F5 F5' F6 141.4(12)
C106 F5' F6 52.8(6)
F5 F5' C107 127.7(15)
C106 F5' C107 36.3(9)
F6 F5' C107 24.1(10)
C107 F6 F6' 112(3)
C107 F6 C106 48(3)
F6' F6 C106 136.6(19)
C107 F6 F5' 83(3)
F6' F6 F5' 164(2)
C106 F6 F5' 50.5(6)
F6 F6' C107 32.1(17)
F6 F6' C106 27.7(13)
C107 F6' C106 25.1(13)

loop_
_geom_bond_atom_site_label_1
_geom_bond_atom_site_label_2
_geom_bond_distance
Pd1 N1 2.046(3)
Pd1 C23 2.069(3)
Pd1 O7 2.197(2)
Pd1 C48 2.301(3)
Pd1 C47 2.367(3)
Pd2 C76 2.049(3)
Pd2 N4 2.069(3)
Pd2 O16' 2.179(8)
Pd2 O16 2.246(6)
Pd2 C101 2.330(3)
Pd2 C100 2.369(3)
S1 O8 1.411(3)
S1 O9 1.415(5)
S1 O7 1.442(3)
S1 C53 1.826(7)
N1 C1 1.318(4)
N1 C16 1.440(4)
N2 C1 1.353(4)
N2 C2 1.421(5)
N2 H2 0.8600
N3 C1 1.354(4)
N3 C9 1.409(4)
N3 H3 0.8600
N4 C54 1.314(4)
N4 C69 1.439(5)
N5 C54 1.352(5)
N5 C55 1.421(5)
N5 H5 0.8600
N6 C54 1.358(4)
N6 C62 1.412(5)
N6 H6 0.8600
O1 C24 1.350(4)
O1 C25 1.454(4)
O2 C24 1.200(4)
O3 C28 1.321(5)
O3 C29 1.446(5)
O4 C28 1.202(5)
O5 C38 1.290(6)
O5 C39 1.442(7)
O6 C38 1.168(6)
O10 C77 1.345(4)
O10 C78 1.441(4)
O11 C77 1.208(4)
O12 C81 1.332(5)
O12 C82 1.442(4)
O13 C81 1.195(4)
F1 C53 1.307(10)
F2 C53 1.300(8)
F3 C53 1.280(7)
C2 C3 1.392(5)
C2 C7 1.399(5)
C3 C4 1.382(6)
C3 H3A 0.9300
C4 C5 1.379(7)
C4 H4 0.9300
C5 C6 1.371(7)
C5 H5A 0.9300
C6 C7 1.390(6)
C6 H6A 0.9300
C7 C8 1.502(6)
C8 H8A 0.9600
C8 H8B 0.9600
C8 H8C 0.9600
C9 C10 1.382(5)
C9 C14 1.390(6)
C10 C11 1.371(5)
C10 H10 0.9300
C11 C12 1.362(7)
C11 H11 0.9300
C12 C13 1.374(8)
C12 H12 0.9300
C13 C14 1.376(7)
C13 H13 0.9300
C14 C15 1.509(7)
C15 H15A 0.9600
C15 H15B 0.9600
C15 H15C 0.9600
C16 C17 1.396(4)
C16 C21 1.398(5)
C17 C18 1.384(5)
C17 C23 1.513(5)
C18 C19 1.389(5)
C18 H18 0.9300
C19 C20 1.379(5)
C19 H19 0.9300
C20 C21 1.395(5)
C20 H20 0.9300
C21 C22 1.510(5)
C22 H22A 0.9600
C22 H22B 0.9600
C22 H22C 0.9600
C23 C26 1.501(4)
C23 C24 1.515(5)
C25 H25A 0.9600
C25 H25B 0.9600
C25 H25C 0.9600
C26 C27 1.342(5)
C26 C40 1.523(5)
C27 C30 1.469(5)
C27 C28 1.496(5)
C29 H29A 0.9600
C29 H29B 0.9600
C29 H29C 0.9600
C30 C37 1.342(6)
C30 C31 1.489(6)
C31 C36 1.332(9)
C31 C32 1.388(9)
C32 C33 1.388(9)
C32 H32 0.9300
C33 C34 1.328(16)
C33 H33 0.9300
C34 C35 1.318(17)
C34 H34 0.9300
C35 C36 1.438(13)
C35 H35 0.9300
C36 H36 0.9300
C37 C38 1.473(6)
C37 C40 1.517(5)
C39 H39A 0.9600
C39 H39B 0.9600
C39 H39C 0.9600
C40 C47 1.549(5)
C40 C41 1.552(5)
C41 C46 1.384(6)
C41 C42 1.398(6)
C42 C43 1.383(7)
C42 H42 0.9300
C43 C44 1.376(9)
C43 H43 0.9300
C44 C45 1.363(8)
C44 H44 0.9300
C45 C46 1.389(6)
C45 H45 0.9300
C46 H46 0.9300
C47 C52 1.405(5)
C47 C48 1.412(5)
C48 C49 1.409(5)
C48 H48 0.9300
C49 C50 1.368(6)
C49 H49 0.9300
C50 C51 1.383(6)
C50 H50 0.9300
C51 C52 1.373(6)
C51 H51 0.9300
C52 H52 0.9300
C55 C56 1.384(6)
C55 C60 1.395(6)
C56 C57 1.383(6)
C56 H56 0.9300
C57 C58 1.368(8)
C57 H57 0.9300
C58 C59 1.364(8)
C58 H58 0.9300
C59 C60 1.391(7)
C59 H59 0.9300
C60 C61 1.495(7)
C61 H61A 0.9600
C61 H61B 0.9600
C61 H61C 0.9600
C62 C63 1.375(6)
C62 C67 1.389(6)
C63 C64 1.373(6)
C63 H63 0.9300
C64 C65 1.350(9)
C64 H64 0.9300
C65 C66 1.377(10)
C65 H65 0.9300
C66 C67 1.388(8)
C66 H66 0.9300
C67 C68 1.512(9)
C68 H68A 0.9600
C68 H68B 0.9600
C68 H68C 0.9600
C69 C74 1.401(5)
C69 C70 1.408(5)
C70 C71 1.382(5)
C70 C76 1.509(5)
C71 C72 1.389(6)
C71 H71 0.9300
C72 C73 1.378(6)
C72 H72 0.9300
C73 C74 1.386(6)
C73 H73 0.9300
C74 C75 1.510(6)
C75 H75A 0.9600
C75 H75B 0.9600
C75 H75C 0.9600
C76 C79 1.508(4)
C76 C77 1.512(5)
C78 H78A 0.9600
C78 H78B 0.9600
C78 H78C 0.9600
C79 C80 1.343(4)
C79 C93 1.526(4)
C80 C83 1.477(5)
C80 C81 1.488(5)
C82 H82A 0.9600
C82 H82B 0.9600
C82 H82C 0.9600
C83 C90 1.348(5)
C83 C84 1.497(5)
C84 C89 1.363(6)
C84 C85 1.377(6)
C85 C86 1.379(7)
C85 H85 0.9300
C86 C87 1.364(8)
C86 H86 0.9300
C87 C88 1.334(8)
C87 H87 0.9300
C88 C89 1.400(7)
C88 H88 0.9300
C89 H89 0.9300
C90 C91 1.473(5)
C90 C93 1.532(5)
C91 O15' 1.158(12)
C91 O15 1.253(7)
C91 O14' 1.301(12)
C91 O14 1.307(7)
C93 C100 1.543(5)
C93 C94 1.553(5)
C94 C95 1.391(6)
C94 C99 1.394(5)
C95 C96 1.379(6)
C95 H95 0.9300
C96 C97 1.364(8)
C96 H96 0.9300
C97 C98 1.370(8)
C97 H97 0.9300
C98 C99 1.397(6)
C98 H98 0.9300
C99 H99 0.9300
C100 C101 1.396(5)
C100 C105 1.417(5)
C101 C102 1.405(5)
C101 H101 0.9300
C102 C103 1.363(6)
C102 H102 0.9300
C103 C104 1.382(7)
C103 H103 0.9300
C104 C105 1.373(6)
C104 H104 0.9300
C105 H105 0.9300
C92 O14 1.465(10)
C92 O15' 1.498(14)
C92' O14' 1.43(2)
C92' O15 1.54(2)
O14 O15' 0.527(12)
O14' O15 0.817(11)
S2 O17 1.315(8)
S2 O17' 1.344(10)
S2 O18 1.382(6)
S2 O16' 1.462(8)
S2 O18' 1.590(8)
S2 O16 1.629(6)
S2 C106 1.806(8)
S2' O16' 1.295(8)
S2' O16 1.384(7)
S2' O18 1.393(7)
S2' O18' 1.428(8)
S2' C106 1.687(8)
S2' O17 1.725(9)
S2' O17' 1.788(11)
S2' C107 2.17(2)
O17 O17' 0.627(12)
O18 O18' 0.592(8)
C106 C107 0.92(2)
C106 F5' 1.183(10)
C106 F6 1.221(14)
C106 F4 1.349(10)
C106 F4' 1.381(11)
C106 F5 1.423(10)
C106 F6' 1.802(14)
C107 F6 0.64(3)
C107 F6' 1.12(3)
C107 F4 1.20(3)
C107 F5' 1.55(3)
C107 F4' 1.78(3)
F4 F4' 0.934(8)
F5 F5' 0.752(9)
F5' F6 1.492(13)
F6 F6' 0.708(14)

loop_
_geom_torsion_atom_site_label_1
_geom_torsion_atom_site_label_2
_geom_torsion_atom_site_label_3
_geom_torsion_atom_site_label_4
_geom_torsion
C23 Pd1 N1 C1 108.5(3)
O7 Pd1 N1 C1 -73.3(3)
C48 Pd1 N1 C1 65.6(6)
C47 Pd1 N1 C1 171.8(2)
C23 Pd1 N1 C16 -39.3(2)
O7 Pd1 N1 C16 138.9(2)
C48 Pd1 N1 C16 -82.2(6)
C47 Pd1 N1 C16 24.1(3)
C76 Pd2 N4 C54 -109.7(3)
O16' Pd2 N4 C54 79.5(3)
O16 Pd2 N4 C54 70.7(3)
C101 Pd2 N4 C54 -56.4(5)
C100 Pd2 N4 C54 -165.3(3)
C76 Pd2 N4 C69 38.2(2)
O16' Pd2 N4 C69 -132.6(3)
O16 Pd2 N4 C69 -141.4(2)
C101 Pd2 N4 C69 91.4(4)
C100 Pd2 N4 C69 -17.4(4)
O8 S1 O7 Pd1 87.3(3)
O9 S1 O7 Pd1 -49.2(4)
C53 S1 O7 Pd1 -161.4(3)
N1 Pd1 O7 S1 -51.5(2)
C23 Pd1 O7 S1 -36.7(11)
C48 Pd1 O7 S1 136.8(2)
C47 Pd1 O7 S1 101.4(2)
C16 N1 C1 N2 -173.7(3)
Pd1 N1 C1 N2 42.5(4)
C16 N1 C1 N3 6.4(5)
Pd1 N1 C1 N3 -137.4(3)
C2 N2 C1 N1 -143.3(3)
C2 N2 C1 N3 36.6(5)
C9 N3 C1 N1 -151.2(4)
C9 N3 C1 N2 29.0(6)
C1 N2 C2 C3 29.9(5)
C1 N2 C2 C7 -153.1(3)
C7 C2 C3 C4 -0.3(6)
N2 C2 C3 C4 176.6(3)
C2 C3 C4 C5 0.7(6)
C3 C4 C5 C6 -1.0(6)
C4 C5 C6 C7 1.0(7)
C5 C6 C7 C2 -0.6(6)
C5 C6 C7 C8 -179.8(4)
C3 C2 C7 C6 0.3(5)
N2 C2 C7 C6 -176.8(3)
C3 C2 C7 C8 179.4(4)
N2 C2 C7 C8 2.4(5)
C1 N3 C9 C10 21.6(6)
C1 N3 C9 C14 -160.5(5)
C14 C9 C10 C11 0.9(7)
N3 C9 C10 C11 178.6(4)
C9 C10 C11 C12 -0.6(7)
C10 C11 C12 C13 -0.5(10)
C11 C12 C13 C14 1.4(13)
C12 C13 C14 C9 -1.1(13)
C12 C13 C14 C15 178.7(9)
C10 C9 C14 C13 0.0(9)
N3 C9 C14 C13 -177.9(6)
C10 C9 C14 C15 -179.8(7)
N3 C9 C14 C15 2.4(9)
C1 N1 C16 C17 -117.2(3)
Pd1 N1 C16 C17 33.0(3)
C1 N1 C16 C21 69.6(4)
Pd1 N1 C16 C21 -140.2(3)
C21 C16 C17 C18 -5.9(5)
N1 C16 C17 C18 -179.2(3)
C21 C16 C17 C23 171.5(3)
N1 C16 C17 C23 -1.8(4)
C16 C17 C18 C19 3.8(5)
C23 C17 C18 C19 -173.3(3)
C17 C18 C19 C20 0.1(6)
C18 C19 C20 C21 -2.3(6)
C19 C20 C21 C16 0.4(6)
C19 C20 C21 C22 177.1(4)
C17 C16 C21 C20 3.7(5)
N1 C16 C21 C20 176.4(3)
C17 C16 C21 C22 -173.0(3)
N1 C16 C21 C22 -0.4(5)
C18 C17 C23 C26 33.1(4)
C16 C17 C23 C26 -144.1(3)
C18 C17 C23 C24 -102.8(4)
C16 C17 C23 C24 80.0(3)
C18 C17 C23 Pd1 147.8(3)
C16 C17 C23 Pd1 -29.4(3)
N1 Pd1 C23 C26 156.8(2)
O7 Pd1 C23 C26 141.8(9)
C48 Pd1 C23 C26 -31.7(2)
C47 Pd1 C23 C26 3.2(2)
N1 Pd1 C23 C17 36.32(19)
O7 Pd1 C23 C17 21.3(11)
C48 Pd1 C23 C17 -152.2(2)
C47 Pd1 C23 C17 -117.3(2)
N1 Pd1 C23 C24 -80.4(2)
O7 Pd1 C23 C24 -95.4(10)
C48 Pd1 C23 C24 91.1(2)
C47 Pd1 C23 C24 126.0(2)
C25 O1 C24 O2 0.6(5)
C25 O1 C24 C23 177.9(3)
C26 C23 C24 O2 -145.5(3)
C17 C23 C24 O2 -10.6(4)
Pd1 C23 C24 O2 98.8(3)
C26 C23 C24 O1 37.2(4)
C17 C23 C24 O1 172.2(3)
Pd1 C23 C24 O1 -78.4(3)
C17 C23 C26 C27 -106.1(4)
C24 C23 C26 C27 28.0(5)
Pd1 C23 C26 C27 141.5(4)
C17 C23 C26 C40 80.7(4)
C24 C23 C26 C40 -145.2(3)
Pd1 C23 C26 C40 -31.8(3)
C23 C26 C27 C30 -172.0(4)
C40 C26 C27 C30 1.7(4)
C23 C26 C27 C28 2.8(7)
C40 C26 C27 C28 176.5(4)
C29 O3 C28 O4 2.0(6)
C29 O3 C28 C27 -177.7(3)
C26 C27 C28 O4 -141.6(5)
C30 C27 C28 O4 32.6(6)
C26 C27 C28 O3 38.1(6)
C30 C27 C28 O3 -147.7(4)
C26 C27 C30 C37 0.0(5)
C28 C27 C30 C37 -175.2(4)
C26 C27 C30 C31 -175.8(4)
C28 C27 C30 C31 9.1(7)
C37 C30 C31 C36 81.4(9)
C27 C30 C31 C36 -103.7(8)
C37 C30 C31 C32 -98.5(6)
C27 C30 C31 C32 76.4(7)
C36 C31 C32 C33 -2.5(11)
C30 C31 C32 C33 177.4(6)
C31 C32 C33 C34 3.0(14)
C32 C33 C34 C35 0(3)
C33 C34 C35 C36 -3(3)
C32 C31 C36 C35 -0.7(16)
C30 C31 C36 C35 179.5(11)
C34 C35 C36 C31 3(2)
C27 C30 C37 C38 -176.3(4)
C31 C30 C37 C38 -0.8(8)
C27 C30 C37 C40 -1.7(5)
C31 C30 C37 C40 173.8(5)
C39 O5 C38 O6 3.1(11)
C39 O5 C38 C37 -175.1(7)
C30 C37 C38 O6 -176.1(5)
C40 C37 C38 O6 9.7(8)
C30 C37 C38 O5 2.0(7)
C40 C37 C38 O5 -172.2(5)
C30 C37 C40 C26 2.5(4)
C38 C37 C40 C26 177.6(4)
C30 C37 C40 C47 118.1(4)
C38 C37 C40 C47 -66.8(5)
C30 C37 C40 C41 -113.2(4)
C38 C37 C40 C41 61.9(5)
C27 C26 C40 C37 -2.5(4)
C23 C26 C40 C37 172.1(3)
C27 C26 C40 C47 -120.1(3)
C23 C26 C40 C47 54.5(4)
C27 C26 C40 C41 113.9(3)
C23 C26 C40 C41 -71.5(4)
C37 C40 C41 C46 -155.8(4)
C26 C40 C41 C46 93.4(4)
C47 C40 C41 C46 -28.9(5)
C37 C40 C41 C42 29.5(5)
C26 C40 C41 C42 -81.3(4)
C47 C40 C41 C42 156.4(4)
C46 C41 C42 C43 -0.4(7)
C40 C41 C42 C43 174.6(4)
C41 C42 C43 C44 0.0(8)
C42 C43 C44 C45 0.2(9)
C43 C44 C45 C46 0.2(8)
C42 C41 C46 C45 0.8(6)
C40 C41 C46 C45 -174.0(4)
C44 C45 C46 C41 -0.7(7)
C37 C40 C47 C52 87.5(4)
C26 C40 C47 C52 -161.3(3)
C41 C40 C47 C52 -38.7(4)
C37 C40 C47 C48 -80.5(4)
C26 C40 C47 C48 30.7(4)
C41 C40 C47 C48 153.4(3)
C37 C40 C47 Pd1 -152.4(2)
C26 C40 C47 Pd1 -41.2(3)
C41 C40 C47 Pd1 81.4(3)
N1 Pd1 C47 C52 88.3(3)
C23 Pd1 C47 C52 150.4(3)
O7 Pd1 C47 C52 -25.0(3)
C48 Pd1 C47 C52 -113.0(4)
N1 Pd1 C47 C48 -158.7(2)
C23 Pd1 C47 C48 -96.7(2)
O7 Pd1 C47 C48 88.0(2)
N1 Pd1 C47 C40 -40.5(3)
C23 Pd1 C47 C40 21.6(2)
O7 Pd1 C47 C40 -153.7(2)
C48 Pd1 C47 C40 118.3(3)
C52 C47 C48 C49 0.3(5)
C40 C47 C48 C49 168.8(3)
Pd1 C47 C48 C49 -102.0(3)
C52 C47 C48 Pd1 102.3(3)
C40 C47 C48 Pd1 -89.1(3)
N1 Pd1 C48 C49 -117.8(5)
C23 Pd1 C48 C49 -159.9(3)
O7 Pd1 C48 C49 20.9(3)
C47 Pd1 C48 C49 118.0(4)
N1 Pd1 C48 C47 124.3(5)
C23 Pd1 C48 C47 82.1(2)
O7 Pd1 C48 C47 -97.1(2)
C47 C48 C49 C50 -0.4(5)
Pd1 C48 C49 C50 -83.2(4)
C48 C49 C50 C51 0.2(6)
C49 C50 C51 C52 0.0(6)
C50 C51 C52 C47 -0.2(6)
C48 C47 C52 C51 0.0(5)
C40 C47 C52 C51 -168.2(3)
Pd1 C47 C52 C51 76.9(4)
O8 S1 C53 F3 174.3(7)
O9 S1 C53 F3 -62.5(8)
O7 S1 C53 F3 56.0(8)
O8 S1 C53 F2 -62.0(6)
O9 S1 C53 F2 61.2(6)
O7 S1 C53 F2 179.6(5)
O8 S1 C53 F1 54.1(7)
O9 S1 C53 F1 177.3(6)
O7 S1 C53 F1 -64.3(6)
C69 N4 C54 N5 174.7(3)
Pd2 N4 C54 N5 -41.4(4)
C69 N4 C54 N6 -6.6(5)
Pd2 N4 C54 N6 137.3(3)
C55 N5 C54 N4 143.7(4)
C55 N5 C54 N6 -35.0(6)
C62 N6 C54 N4 150.9(4)
C62 N6 C54 N5 -30.5(6)
C54 N5 C55 C56 -24.2(6)
C54 N5 C55 C60 158.2(4)
C60 C55 C56 C57 -0.7(7)
N5 C55 C56 C57 -178.2(4)
C55 C56 C57 C58 0.3(7)
C56 C57 C58 C59 0.5(8)
C57 C58 C59 C60 -0.9(9)
C58 C59 C60 C55 0.5(7)
C58 C59 C60 C61 178.5(5)
C56 C55 C60 C59 0.3(6)
N5 C55 C60 C59 177.8(4)
C56 C55 C60 C61 -177.7(4)
N5 C55 C60 C61 -0.2(6)
C54 N6 C62 C63 -18.1(7)
C54 N6 C62 C67 164.0(5)
C67 C62 C63 C64 0.9(8)
N6 C62 C63 C64 -176.9(5)
C62 C63 C64 C65 -0.5(9)
C63 C64 C65 C66 -0.7(13)
C64 C65 C66 C67 1.6(16)
C65 C66 C67 C62 -1.2(14)
C65 C66 C67 C68 179.9(10)
C63 C62 C67 C66 -0.1(10)
N6 C62 C67 C66 177.9(7)
C63 C62 C67 C68 178.9(8)
N6 C62 C67 C68 -3.2(10)
C54 N4 C69 C74 -62.5(5)
Pd2 N4 C69 C74 147.9(3)
C54 N4 C69 C70 121.4(3)
Pd2 N4 C69 C70 -28.1(3)
C74 C69 C70 C71 2.0(5)
N4 C69 C70 C71 178.2(3)
C74 C69 C70 C76 179.1(3)
N4 C69 C70 C76 -4.6(4)
C69 C70 C71 C72 -0.1(5)
C76 C70 C71 C72 -177.0(3)
C70 C71 C72 C73 -1.2(6)
C71 C72 C73 C74 0.8(6)
C72 C73 C74 C69 1.0(6)
C72 C73 C74 C75 -176.8(4)
C70 C69 C74 C73 -2.4(5)
N4 C69 C74 C73 -178.2(3)
C70 C69 C74 C75 175.4(3)
N4 C69 C74 C75 -0.3(6)
C71 C70 C76 C79 -31.8(4)
C69 C70 C76 C79 151.3(3)
C71 C70 C76 C77 102.6(4)
C69 C70 C76 C77 -74.4(3)
C71 C70 C76 Pd2 -148.3(3)
C69 C70 C76 Pd2 34.7(3)
N4 Pd2 C76 C79 -161.0(2)
O16' Pd2 C76 C79 -103.9(12)
O16 Pd2 C76 C79 -158.0(12)
C101 Pd2 C76 C79 33.3(2)
C100 Pd2 C76 C79 -1.2(2)
N4 Pd2 C76 C70 -38.0(2)
O16' Pd2 C76 C70 19.1(12)
O16 Pd2 C76 C70 -35.0(14)
C101 Pd2 C76 C70 156.3(2)
C100 Pd2 C76 C70 121.8(2)
N4 Pd2 C76 C77 77.3(2)
O16' Pd2 C76 C77 134.4(12)
O16 Pd2 C76 C77 80.2(13)
C101 Pd2 C76 C77 -88.5(2)
C100 Pd2 C76 C77 -122.9(2)
C78 O10 C77 O11 -1.5(5)
C78 O10 C77 C76 -178.9(3)
C79 C76 C77 O11 145.5(3)
C70 C76 C77 O11 10.6(5)
Pd2 C76 C77 O11 -98.5(3)
C79 C76 C77 O10 -37.1(4)
C70 C76 C77 O10 -172.1(3)
Pd2 C76 C77 O10 78.9(3)
C70 C76 C79 C80 106.2(4)
C77 C76 C79 C80 -26.3(5)
Pd2 C76 C79 C80 -139.8(3)
C70 C76 C79 C93 -85.4(4)
C77 C76 C79 C93 142.1(3)
Pd2 C76 C79 C93 28.7(4)
C76 C79 C80 C83 165.7(3)
C93 C79 C80 C83 -3.6(4)
C76 C79 C80 C81 -11.8(6)
C93 C79 C80 C81 178.8(3)
C82 O12 C81 O13 -4.2(6)
C82 O12 C81 C80 176.9(3)
C79 C80 C81 O13 153.7(4)
C83 C80 C81 O13 -23.6(6)
C79 C80 C81 O12 -27.4(5)
C83 C80 C81 O12 155.3(3)
C79 C80 C83 C90 2.5(4)
C81 C80 C83 C90 -179.9(3)
C79 C80 C83 C84 -175.1(3)
C81 C80 C83 C84 2.5(6)
C90 C83 C84 C89 83.8(6)
C80 C83 C84 C89 -99.1(5)
C90 C83 C84 C85 -98.7(6)
C80 C83 C84 C85 78.4(6)
C89 C84 C85 C86 -1.6(9)
C83 C84 C85 C86 -179.2(6)
C84 C85 C86 C87 2.7(11)
C85 C86 C87 C88 -2.3(11)
C86 C87 C88 C89 0.9(11)
C85 C84 C89 C88 0.1(8)
C83 C84 C89 C88 177.7(5)
C87 C88 C89 C84 0.2(9)
C80 C83 C90 C91 178.8(4)
C84 C83 C90 C91 -3.8(7)
C80 C83 C90 C93 -0.3(4)
C84 C83 C90 C93 177.2(4)
C83 C90 C91 O15' 172.9(9)
C93 C90 C91 O15' -8.1(10)
C83 C90 C91 O15 22.8(7)
C93 C90 C91 O15 -158.2(5)
C83 C90 C91 O14' -19.4(9)
C93 C90 C91 O14' 159.5(7)
C83 C90 C91 O14 -161.7(4)
C93 C90 C91 O14 17.2(6)
C80 C79 C93 C90 3.2(4)
C76 C79 C93 C90 -167.5(3)
C80 C79 C93 C100 118.7(3)
C76 C79 C93 C100 -51.9(4)
C80 C79 C93 C94 -114.6(3)
C76 C79 C93 C94 74.8(4)
C83 C90 C93 C79 -1.6(4)
C91 C90 C93 C79 179.3(3)
C83 C90 C93 C100 -116.4(3)
C91 C90 C93 C100 64.5(4)
C83 C90 C93 C94 115.6(3)
C91 C90 C93 C94 -63.5(5)
C79 C93 C94 C95 86.1(4)
C90 C93 C94 C95 -25.2(4)
C100 C93 C94 C95 -150.6(3)
C79 C93 C94 C99 -92.8(4)
C90 C93 C94 C99 155.9(3)
C100 C93 C94 C99 30.5(4)
C99 C94 C95 C96 -2.6(5)
C93 C94 C95 C96 178.4(3)
C94 C95 C96 C97 -0.6(7)
C95 C96 C97 C98 2.8(7)
C96 C97 C98 C99 -1.7(7)
C95 C94 C99 C98 3.7(5)
C93 C94 C99 C98 -177.4(3)
C97 C98 C99 C94 -1.6(6)
C79 C93 C100 C101 -32.7(4)
C90 C93 C100 C101 77.0(4)
C94 C93 C100 C101 -156.9(3)
C79 C93 C100 C105 160.5(3)
C90 C93 C100 C105 -89.8(4)
C94 C93 C100 C105 36.3(4)
C79 C93 C100 Pd2 40.9(3)
C90 C93 C100 Pd2 150.6(2)
C94 C93 C100 Pd2 -83.3(3)
C76 Pd2 C100 C101 94.7(2)
N4 Pd2 C100 C101 149.2(3)
O16' Pd2 C100 C101 -96.1(3)
O16 Pd2 C100 C101 -88.4(3)
C76 Pd2 C100 C105 -151.8(3)
N4 Pd2 C100 C105 -97.3(4)
O16' Pd2 C100 C105 17.4(4)
O16 Pd2 C100 C105 25.1(3)
C101 Pd2 C100 C105 113.5(4)
C76 Pd2 C100 C93 -22.7(2)
N4 Pd2 C100 C93 31.8(4)
O16' Pd2 C100 C93 146.5(3)
O16 Pd2 C100 C93 154.2(2)
C101 Pd2 C100 C93 -117.4(3)
C105 C100 C101 C102 -0.6(5)
C93 C100 C101 C102 -168.0(3)
Pd2 C100 C101 C102 101.5(3)
C105 C100 C101 Pd2 -102.1(3)
C93 C100 C101 Pd2 90.5(3)
C76 Pd2 C101 C100 -83.8(2)
N4 Pd2 C101 C100 -135.9(4)
O16' Pd2 C101 C100 88.7(3)
O16 Pd2 C101 C100 97.8(2)
C76 Pd2 C101 C102 158.3(3)
N4 Pd2 C101 C102 106.2(4)
O16' Pd2 C101 C102 -29.2(4)
O16 Pd2 C101 C102 -20.2(3)
C100 Pd2 C101 C102 -117.9(4)
C100 C101 C102 C103 -1.3(5)
Pd2 C101 C102 C103 80.5(4)
C101 C102 C103 C104 2.2(6)
C102 C103 C104 C105 -1.1(6)
C103 C104 C105 C100 -0.9(6)
C101 C100 C105 C104 1.7(5)
C93 C100 C105 C104 168.6(3)
Pd2 C100 C105 C104 -76.5(4)
O15 C91 O14 O15' 59.3(19)
O14' C91 O14 O15' 102.6(19)
C90 C91 O14 O15' -115.9(17)
O15' C91 O14 C92 -64.2(17)
O15 C91 O14 C92 -4.9(9)
O14' C91 O14 C92 38.4(10)
C90 C91 O14 C92 179.9(5)
O15' C92 O14 C91 53.2(15)
O15' C91 O14' O15 -85.6(13)
O14 C91 O14' O15 -112.7(9)
C90 C91 O14' O15 106.5(9)
O15' C91 O14' C92' -18.9(18)
O15 C91 O14' C92' 66.7(14)
O14 C91 O14' C92' -46.0(16)
C90 C91 O14' C92' 173.2(12)
O15 C92' O14' C91 -59.4(11)
C92' O14' O15 C91 -125.7(11)
C91 O14' O15 C92' 125.7(11)
O15' C91 O15 O14' 112.7(12)
O14 C91 O15 O14' 90.9(11)
C90 C91 O15 O14' -94.1(10)
O15' C91 O15 C92' 58.0(13)
O14' C91 O15 C92' -54.7(13)
O14 C91 O15 C92' 36.2(12)
C90 C91 O15 C92' -148.9(10)
O14' C92' O15 C91 59.1(12)
C92 O14 O15' C91 127.1(9)
C91 O14 O15' C92 -127.1(9)
O15 C91 O15' O14 -131.3(16)
O14' C91 O15' O14 -90.9(18)
C90 C91 O15' O14 76.3(18)
O15 C91 O15' C92 -55.4(15)
O14' C91 O15' C92 -15.0(18)
O14 C91 O15' C92 75.9(18)
C90 C91 O15' C92 152.1(9)
O14 C92 O15' C91 -84.8(19)
O16' S2' O16 S2 30(2)
O18 S2' O16 S2 -96.3(10)
O18' S2' O16 S2 -117.3(10)
C106 S2' O16 S2 115.1(10)
O17 S2' O16 S2 20.1(7)
O17' S2' O16 S2 -1.4(7)
C107 S2' O16 S2 130.8(12)
O16' S2' O16 Pd2 52.8(19)
O18 S2' O16 Pd2 -73.2(7)
O18' S2' O16 Pd2 -94.2(6)
C106 S2' O16 Pd2 138.2(4)
O17 S2' O16 Pd2 43.2(6)
O17' S2' O16 Pd2 21.7(7)
C107 S2' O16 Pd2 153.9(8)
O17 S2 O16 S2' -150.9(10)
O17' S2 O16 S2' 177.9(11)
O18 S2 O16 S2' 59.1(8)
O16' S2 O16 S2' -146(3)
O18' S2 O16 S2' 48.2(8)
C106 S2 O16 S2' -49.9(8)
O17 S2 O16 Pd2 49.5(5)
O17' S2 O16 Pd2 18.4(7)
O18 S2 O16 Pd2 -100.5(4)
O16' S2 O16 Pd2 54(2)
O18' S2 O16 Pd2 -111.3(4)
C106 S2 O16 Pd2 150.5(3)
C76 Pd2 O16 S2' 48.2(16)
N4 Pd2 O16 S2' 51.1(4)
O16' Pd2 O16 S2' -50.2(19)
C101 Pd2 O16 S2' -143.2(4)
C100 Pd2 O16 S2' -108.3(4)
C76 Pd2 O16 S2 54.1(15)
N4 Pd2 O16 S2 57.0(3)
O16' Pd2 O16 S2 -44.3(19)
C101 Pd2 O16 S2 -137.3(3)
C100 Pd2 O16 S2 -102.4(3)
O16 S2' O16' S2 -153(2)
O18 S2' O16' S2 -87.9(10)
O18' S2' O16' S2 -115.5(10)
C106 S2' O16' S2 105.6(9)
O17 S2' O16' S2 18.1(6)
O17' S2' O16' S2 -1.7(7)
C107 S2' O16' S2 125.8(11)
O16 S2' O16' Pd2 -106(2)
O18 S2' O16' Pd2 -41.5(12)
O18' S2' O16' Pd2 -69.1(10)
C106 S2' O16' Pd2 152.0(6)
O17 S2' O16' Pd2 64.5(8)
O17' S2' O16' Pd2 44.7(8)
C107 S2' O16' Pd2 172.2(9)
O17 S2 O16' S2' -154.8(9)
O17' S2 O16' S2' 177.5(10)
O18 S2 O16' S2' 57.3(8)
O18' S2 O16' S2' 44.3(8)
O16 S2 O16' S2' 29(2)
C106 S2 O16' S2' -56.2(8)
O17 S2 O16' Pd2 62.6(6)
O17' S2 O16' Pd2 34.9(8)
O18 S2 O16' Pd2 -85.3(6)
O18' S2 O16' Pd2 -98.3(5)
O16 S2 O16' Pd2 -113(2)
C106 S2 O16' Pd2 161.2(5)
C76 Pd2 O16' S2' -28.6(18)
N4 Pd2 O16' S2' 27.4(8)
O16 Pd2 O16' S2' 107(2)
C101 Pd2 O16' S2' -165.1(7)
C100 Pd2 O16' S2' -130.3(7)
C76 Pd2 O16' S2 -14.0(16)
N4 Pd2 O16' S2 42.0(5)
O16 Pd2 O16' S2 121(2)
C101 Pd2 O16' S2 -150.5(5)
C100 Pd2 O16' S2 -115.7(5)
O18 S2 O17 O17' 32.6(15)
O16' S2 O17 O17' -114.6(14)
O18' S2 O17 O17' 32.3(18)
O16 S2 O17 O17' -113.7(13)
C106 S2 O17 O17' 142.9(14)
O17' S2 O17 S2' 170.0(18)
O18 S2 O17 S2' -157.3(19)
O16' S2 O17 S2' 55.4(17)
O18' S2 O17 S2' -158(2)
O16 S2 O17 S2' 56.4(16)
C106 S2 O17 S2' -47.1(17)
O16' S2' O17 O17' -107.2(14)
O16 S2' O17 O17' -104.8(14)
O18 S2' O17 O17' 28.8(14)
O18' S2' O17 O17' 26.8(15)
C106 S2' O17 O17' 138.3(14)
C107 S2' O17 O17' 150.1(15)
O16' S2' O17 S2 -117.1(18)
O16 S2' O17 S2 -114.6(18)
O18 S2' O17 S2 19.0(16)
O18' S2' O17 S2 17.0(16)
C106 S2' O17 S2 128.5(18)
O17' S2' O17 S2 -9.8(18)
C107 S2' O17 S2 140.3(19)
S2' O17 O17' S2 -1.1(2)
S2 O17 O17' S2' 1.1(2)
O18 S2 O17' O17 -152.7(13)
O16' S2 O17' O17 75.8(14)
O18' S2 O17' O17 -159.0(12)
O16 S2 O17' O17 83.3(14)
C106 S2 O17' O17 -42.1(15)
O17 S2 O17' S2' -104(11)
O18 S2 O17' S2' 103(11)
O16' S2 O17' S2' -28(11)
O18' S2 O17' S2' 97(11)
O16 S2 O17' S2' -21(11)
C106 S2 O17' S2' -146(11)
O16' S2' O17' O17 75.3(14)
O16 S2' O17' O17 82.9(14)
O18 S2' O17' O17 -151.1(14)
O18' S2' O17' O17 -156.9(13)
C106 S2' O17' O17 -42.6(14)
C107 S2' O17' O17 -35.1(18)
O16' S2' O17' S2 151(11)
O16 S2' O17' S2 159(11)
O18 S2' O17' S2 -75(11)
O18' S2' O17' S2 -81(11)
C106 S2' O17' S2 33(11)
O17 S2' O17' S2 76(11)
C107 S2' O17' S2 41(11)
O17 S2 O18 O18' -179.4(11)
O17' S2 O18 O18' -165.0(12)
O16' S2 O18 O18' -36.6(13)
O16 S2 O18 O18' -30.9(12)
C106 S2 O18 O18' 75.0(11)
O17 S2 O18 S2' 170.0(9)
O17' S2 O18 S2' -175.5(8)
O16' S2 O18 S2' -47.2(7)
O18' S2 O18 S2' -10.6(12)
O16 S2 O18 S2' -41.4(6)
C106 S2 O18 S2' 64.4(7)
O16' S2' O18 O18' -71.4(13)
O16 S2' O18 O18' -54.9(12)
C106 S2' O18 O18' 95.5(11)
O17 S2' O18 O18' -175.9(11)
O17' S2' O18 O18' -166.1(11)
C107 S2' O18 O18' 70.9(13)
O16' S2' O18 S2 98.0(10)
O16 S2' O18 S2 114.6(9)
O18' S2' O18 S2 169.5(12)
C106 S2' O18 S2 -95.0(7)
O17 S2' O18 S2 -6.5(6)
O17' S2' O18 S2 3.4(6)
C107 S2' O18 S2 -119.7(11)
S2 O18 O18' S2' -3.4(4)
S2' O18 O18' S2 3.4(4)
O16' S2' O18' O18 126.1(11)
O16 S2' O18' O18 135.5(10)
C106 S2' O18' O18 -93.5(11)
O17 S2' O18' O18 4.8(12)
O17' S2' O18' O18 14.1(11)
C107 S2' O18' O18 -118.2(12)
O16' S2' O18' S2 115.4(10)
O16 S2' O18' S2 124.8(9)
O18 S2' O18' S2 -10.6(13)
C106 S2' O18' S2 -104.1(8)
O17 S2' O18' S2 -5.9(6)
O17' S2' O18' S2 3.5(6)
C107 S2' O18' S2 -128.9(11)
O17 S2 O18' O18 0.8(15)
O17' S2 O18' O18 17.2(13)
O16' S2 O18' O18 148.4(11)
O16 S2 O18' O18 151.3(11)
C106 S2 O18' O18 -109.0(11)
O17 S2 O18' S2' 168.8(11)
O17' S2 O18' S2' -174.8(9)
O18 S2 O18' S2' 168.0(14)
O16' S2 O18' S2' -43.6(7)
O16 S2 O18' S2' -40.6(7)
C106 S2 O18' S2' 59.0(7)
O16' S2' C106 C107 58(2)
O16 S2' C106 C107 42(2)
O18 S2' C106 C107 -112(2)
O18' S2' C106 C107 -86(2)
O17 S2' C106 C107 151(2)
O17' S2' C106 C107 164(2)
O16' S2' C106 F5' 171.0(10)
O16 S2' C106 F5' 154.9(9)
O18 S2' C106 F5' 1.2(11)
O18' S2' C106 F5' 27.0(11)
O17 S2' C106 F5' -96.1(10)
O17' S2' C106 F5' -82.3(10)
C107 S2' C106 F5' 113(2)
O16' S2' C106 F6 88.9(9)
O16 S2' C106 F6 72.8(8)
O18 S2' C106 F6 -80.9(8)
O18' S2' C106 F6 -55.1(9)
O17 S2' C106 F6 -178.2(8)
O17' S2' C106 F6 -164.5(8)
C107 S2' C106 F6 31.1(19)
O16' S2' C106 F4 -7.7(9)
O16 S2' C106 F4 -23.8(8)
O18 S2' C106 F4 -177.5(6)
O18' S2' C106 F4 -151.7(7)
O17 S2' C106 F4 85.2(7)
O17' S2' C106 F4 99.0(7)
C107 S2' C106 F4 -65.5(19)
O16' S2' C106 F4' -51.7(9)
O16 S2' C106 F4' -67.8(8)
O18 S2' C106 F4' 138.5(7)
O18' S2' C106 F4' 164.3(7)
O17 S2' C106 F4' 41.2(7)
O17' S2' C106 F4' 55.0(8)
C107 S2' C106 F4' -110(2)
O16' S2' C106 F5 -156.4(7)
O16 S2' C106 F5 -172.4(6)
O18 S2' C106 F5 33.9(7)
O18' S2' C106 F5 59.6(8)
O17 S2' C106 F5 -63.4(6)
O17' S2' C106 F5 -49.7(7)
C107 S2' C106 F5 146(2)
O16' S2' C106 F6' 80.7(7)
O16 S2' C106 F6' 64.6(6)
O18 S2' C106 F6' -89.1(6)
O18' S2' C106 F6' -63.3(6)
O17 S2' C106 F6' 173.7(5)
O17' S2' C106 F6' -172.6(6)
C107 S2' C106 F6' 22.9(19)
O16' S2' C106 S2 -108.6(9)
O16 S2' C106 S2 -124.6(9)
O18 S2' C106 S2 81.7(8)
O18' S2' C106 S2 107.4(9)
O17 S2' C106 S2 -15.6(6)
O17' S2' C106 S2 -1.9(6)
C107 S2' C106 S2 -166(2)
O17 S2 C106 C107 144(2)
O17' S2 C106 C107 162(2)
O18 S2 C106 C107 -91(2)
O16' S2 C106 C107 35(2)
O18' S2 C106 C107 -70(2)
O16 S2 C106 C107 24(2)
O17 S2 C106 F5' -90.4(9)
O17' S2 C106 F5' -72.5(10)
O18 S2 C106 F5' 35.2(9)
O16' S2 C106 F5' 161.2(9)
O18' S2 C106 F5' 56.1(9)
O16 S2 C106 F5' 149.5(8)
O17 S2 C106 F6 178.2(9)
O17' S2 C106 F6 -163.9(9)
O18 S2 C106 F6 -56.3(9)
O16' S2 C106 F6 69.8(9)
O18' S2 C106 F6 -35.3(9)
O16 S2 C106 F6 58.1(9)
O17 S2 C106 F4 72.7(7)
O17' S2 C106 F4 90.6(8)
O18 S2 C106 F4 -161.8(6)
O16' S2 C106 F4 -35.7(7)
O18' S2 C106 F4 -140.8(6)
O16 S2 C106 F4 -47.4(7)
O17 S2 C106 F4' 32.3(7)
O17' S2 C106 F4' 50.2(8)
O18 S2 C106 F4' 157.8(6)
O16' S2 C106 F4' -76.2(7)
O18' S2 C106 F4' 178.8(6)
O16 S2 C106 F4' -87.8(6)
O17 S2 C106 F5 -65.0(6)
O17' S2 C106 F5 -47.1(8)
O18 S2 C106 F5 60.5(6)
O16' S2 C106 F5 -173.5(5)
O18' S2 C106 F5 81.5(6)
O16 S2 C106 F5 174.9(5)
O17 S2 C106 S2' 159.3(8)
O17' S2 C106 S2' 177.2(9)
O18 S2 C106 S2' -75.1(7)
O16' S2 C106 S2' 50.9(7)
O18' S2 C106 S2' -54.2(7)
O16 S2 C106 S2' 39.2(7)
O17 S2 C106 F6' 168.8(6)
O17' S2 C106 F6' -173.3(7)
O18 S2 C106 F6' -65.7(6)
O16' S2 C106 F6' 60.4(6)
O18' S2 C106 F6' -44.7(6)
O16 S2 C106 F6' 48.7(5)
F5' C106 C107 F6 -55(3)
F4 C106 C107 F6 -169(4)
F4' C106 C107 F6 -162(3)
F5 C106 C107 F6 -61(4)
S2' C106 C107 F6 80(3)
F6' C106 C107 F6 31(2)
S2 C106 C107 F6 84(3)
F5' C106 C107 F6' -86(3)
F6 C106 C107 F6' -31(2)
F4 C106 C107 F6' 160(4)
F4' C106 C107 F6' 167(2)
F5 C106 C107 F6' -91(3)
S2' C106 C107 F6' 49(3)
S2 C106 C107 F6' 53(4)
F5' C106 C107 F4 114.2(10)
F6 C106 C107 F4 169(4)
F4' C106 C107 F4 7.3(13)
F5 C106 C107 F4 108.6(16)
S2' C106 C107 F4 -110.8(10)
F6' C106 C107 F4 -160(4)
S2 C106 C107 F4 -106.9(14)
F6 C106 C107 F5' 55(3)
F4 C106 C107 F5' -114.2(10)
F4' C106 C107 F5' -107.0(9)
F5 C106 C107 F5' -5.7(13)
S2' C106 C107 F5' 135.0(12)
F6' C106 C107 F5' 86(3)
S2 C106 C107 F5' 138.9(17)
F5' C106 C107 F4' 107.0(9)
F6 C106 C107 F4' 162(3)
F4 C106 C107 F4' -7.3(13)
F5 C106 C107 F4' 101.3(17)
S2' C106 C107 F4' -118.1(12)
F6' C106 C107 F4' -167(2)
S2 C106 C107 F4' -114.1(16)
F5' C106 C107 S2' -135.0(12)
F6 C106 C107 S2' -80(3)
F4 C106 C107 S2' 110.8(10)
F4' C106 C107 S2' 118.1(12)
F5 C106 C107 S2' -141(2)
F6' C106 C107 S2' -49(3)
S2 C106 C107 S2' 3.9(6)
O16' S2' C107 F6 127(3)
O16 S2' C107 F6 112(3)
O18 S2' C107 F6 -27(3)
O18' S2' C107 F6 -3(3)
C106 S2' C107 F6 -105(4)
O17 S2' C107 F6 -136(3)
O17' S2' C107 F6 -123(3)
O16' S2' C107 C106 -128.5(18)
O16 S2' C107 C106 -143.1(18)
O18 S2' C107 C106 78(2)
O18' S2' C107 C106 101.8(19)
O17 S2' C107 C106 -31(2)
O17' S2' C107 C106 -18(2)
O16' S2' C107 F6' 90.5(16)
O16 S2' C107 F6' 75.9(16)
O18 S2' C107 F6' -63.1(17)
O18' S2' C107 F6' -39.2(17)
C106 S2' C107 F6' -141(3)
O17 S2' C107 F6' -171.6(14)
O17' S2' C107 F6' -159.5(12)
O16' S2' C107 F4 -61.6(15)
O16 S2' C107 F4 -76.2(14)
O18 S2' C107 F4 144.9(12)
O18' S2' C107 F4 168.8(12)
C106 S2' C107 F4 66.9(19)
O17 S2' C107 F4 36.4(15)
O17' S2' C107 F4 48.5(17)
O16' S2' C107 F5' -161.0(10)
O16 S2' C107 F5' -175.6(10)
O18 S2' C107 F5' 45.4(14)
O18' S2' C107 F5' 69.3(12)
C106 S2' C107 F5' -32.5(12)
O17 S2' C107 F5' -63.1(12)
O17' S2' C107 F5' -51.0(15)
O16' S2' C107 F4' -85.3(9)
O16 S2' C107 F4' -99.9(8)
O18 S2' C107 F4' 121.2(8)
O18' S2' C107 F4' 145.1(8)
C106 S2' C107 F4' 43.2(15)
O17 S2' C107 F4' 12.7(10)
O17' S2' C107 F4' 24.8(13)
F6 C107 F4 F4' 76(23)
C106 C107 F4 F4' -12(2)
F6' C107 F4 F4' -155(4)
F5' C107 F4 F4' 33.1(18)
S2' C107 F4 F4' -55.2(14)
F6 C107 F4 C106 87(23)
F6' C107 F4 C106 -144(6)
F5' C107 F4 C106 44.6(11)
F4' C107 F4 C106 12(2)
S2' C107 F4 C106 -43.7(11)
C107 C106 F4 F4' 169(2)
F5' C106 F4 F4' 87.5(10)
F6 C106 F4 F4' 163.2(9)
F5 C106 F4 F4' 52.6(9)
S2' C106 F4 F4' -93.6(8)
F6' C106 F4 F4' 178.9(8)
S2 C106 F4 F4' -77.7(8)
F5' C106 F4 C107 -81.4(19)
F6 C106 F4 C107 -6(2)
F4' C106 F4 C107 -169(2)
F5 C106 F4 C107 -116(2)
S2' C106 F4 C107 97.6(19)
F6' C106 F4 C107 10.0(18)
S2 C106 F4 C107 113.4(19)
C107 F4 F4' C106 8.1(14)
C106 F4 F4' C107 -8.1(14)
C107 C106 F4' F4 -9.8(18)
F5' C106 F4' F4 -107.1(9)
F6 C106 F4' F4 -21.6(12)
F5 C106 F4' F4 -137.0(8)
S2' C106 F4' F4 105.6(8)
F6' C106 F4' F4 -1.5(10)
S2 C106 F4' F4 117.8(7)
F5' C106 F4' C107 -97.3(18)
F6 C106 F4' C107 -11.8(19)
F4 C106 F4' C107 9.8(18)
F5 C106 F4' C107 -127.2(18)
S2' C106 F4' C107 115.4(18)
F6' C106 F4' C107 8.3(16)
S2 C106 F4' C107 127.6(18)
F6 C107 F4' F4 -161(7)
C106 C107 F4' F4 165(3)
F6' C107 F4' F4 103(12)
F5' C107 F4' F4 -146.2(19)
S2' C107 F4' F4 124.0(16)
F6 C107 F4' C106 34(5)
F6' C107 F4' C106 -63(11)
F4 C107 F4' C106 -165(3)
F5' C107 F4' C106 48.6(13)
S2' C107 F4' C106 -41.1(12)
C107 C106 F5 F5' 11(3)
F6 C106 F5 F5' -17.2(12)
F4 C106 F5 F5' 84.3(12)
F4' C106 F5 F5' 115.1(11)
S2' C106 F5 F5' -128.4(11)
F6' C106 F5 F5' -25.9(12)
S2 C106 F5 F5' -139.1(11)
C106 F5 F5' F6 21.7(15)
C106 F5 F5' C107 -6.5(15)
C107 C106 F5' F5 -171(2)
F6 C106 F5' F5 163.2(12)
F4 C106 F5' F5 -112.0(11)
F4' C106 F5' F5 -70.1(12)
S2' C106 F5' F5 69.3(13)
F6' C106 F5' F5 158.0(10)
S2 C106 F5' F5 51.9(13)
C107 C106 F5' F6 25.6(18)
F4 C106 F5' F6 84.9(9)
F4' C106 F5' F6 126.8(10)
F5 C106 F5' F6 -163.2(12)
S2' C106 F5' F6 -93.9(10)
F6' C106 F5' F6 -5.2(8)
S2 C106 F5' F6 -111.2(9)
F6 C106 F5' C107 -25.6(18)
F4 C106 F5' C107 59.3(17)
F4' C106 F5' C107 101.2(19)
F5 C106 F5' C107 171(2)
S2' C106 F5' C107 -119(2)
F6' C106 F5' C107 -30.8(17)
S2 C106 F5' C107 -137(2)
F6 C107 F5' F5 134(3)
C106 C107 F5' F5 11(3)
F6' C107 F5' F5 130.5(19)
F4 C107 F5' F5 -54(2)
F4' C107 F5' F5 -38.0(18)
S2' C107 F5' F5 42.4(19)
F6 C107 F5' C106 123(4)
F6' C107 F5' C106 119(3)
F4 C107 F5' C106 -64.8(18)
F4' C107 F5' C106 -49.0(14)
S2' C107 F5' C106 31.3(11)
C106 C107 F5' F6 -123(4)
F6' C107 F5' F6 -3.4(16)
F4 C107 F5' F6 172(4)
F4' C107 F5' F6 -172(3)
S2' C107 F5' F6 -91(3)
C106 C107 F6 F6' -134(2)
F4 C107 F6 F6' 141(21)
F5' C107 F6 F6' -175(3)
F4' C107 F6 F6' -160(4)
S2' C107 F6 F6' -88(3)
F6' C107 F6 C106 134(2)
F4 C107 F6 C106 -85(22)
F5' C107 F6 C106 -41(2)
F4' C107 F6 C106 -26(4)
S2' C107 F6 C106 46.3(18)
C106 C107 F6 F5' 41(2)
F6' C107 F6 F5' 175(3)
F4 C107 F6 F5' -44(22)
F4' C107 F6 F5' 15(6)
S2' C107 F6 F5' 86.9(8)
F5' C106 F6 C107 123(4)
F4 C106 F6 C107 9(3)
F4' C106 F6 C107 23(4)
F5 C106 F6 C107 132(4)
S2' C106 F6 C107 -108(3)
F6' C106 F6 C107 -77(4)
S2 C106 F6 C107 -113(3)
C107 C106 F6 F6' 77(4)
F5' C106 F6 F6' -160(3)
F4 C106 F6 F6' 86(3)
F4' C106 F6 F6' 100(3)
F5 C106 F6 F6' -151(3)
S2' C106 F6 F6' -32(3)
S2 C106 F6 F6' -36(3)
C107 C106 F6 F5' -123(4)
F4 C106 F6 F5' -113.6(7)
F4' C106 F6 F5' -99.9(11)
F5 C106 F6 F5' 9.2(6)
S2' C106 F6 F5' 128.6(7)
F6' C106 F6 F5' 160(3)
S2 C106 F6 F5' 124.0(8)
F5 F5' F6 C107 -66(4)
C106 F5' F6 C107 -39(3)
F5 F5' F6 F6' 95(7)
C106 F5' F6 F6' 123(7)
C107 F5' F6 F6' 161(9)
F5 F5' F6 C106 -27.7(19)
C107 F5' F6 C106 39(3)
C106 F6 F6' C107 -51(3)
F5' F6 F6' C107 -160(9)
C107 F6 F6' C106 51(3)
F5' F6 F6' C106 -109(8)
C106 C107 F6' F6 58(4)
F4 C107 F6' F6 -166(8)
F5' C107 F6' F6 5(3)
F4' C107 F6' F6 113(13)
S2' C107 F6' F6 92(4)
F6 C107 F6' C106 -58(4)
F4 C107 F6' C106 136(7)
F5' C107 F6' C106 -53(2)
F4' C107 F6' C106 55(10)
S2' C107 F6' C106 34(2)
C107 C106 F6' F6 -77(4)
F5' C106 F6' F6 19(3)
F4 C106 F6' F6 -94(3)
F4' C106 F6' F6 -93(3)
F5 C106 F6' F6 32(3)
S2' C106 F6' F6 149(3)
S2 C106 F6' F6 147(3)
F5' C106 F6' C107 96(3)
F6 C106 F6' C107 77(4)
F4 C106 F6' C107 -17(3)
F4' C106 F6' C107 -16(3)
F5 C106 F6' C107 109(3)
S2' C106 F6' C107 -134(3)
S2 C106 F6' C107 -136(3)
